data_4342650
loop_
_publ_author_name
'Chen, Sihuai'
'Mereacre, Valeriu'
'Prodius, Denis'
'Kostakis, George E.'
'Powell, Annie K.'

_publ_section_title
;
 Developing a &quot;Highway Code&quot; To Steer the Structural and
 Electronic Properties of Fe(III)/Dy(III) Coordination Clusters.
;
_journal_issue 7
_journal_name_full 'Inorganic chemistry'
_journal_page_first 3218
_journal_page_last 3227
_journal_paper_doi 10.1021/ic502809y
_journal_volume 54
_journal_year 2015
_chemical_formula_moiety 'C120 H135 Dy4 Fe4 N3 O33, C2 H3 N'
_chemical_formula_sum 'C122 H138 Dy4 Fe4 N4 O33'
_chemical_formula_weight 3061.76
_chemical_name_systematic
;
 ?
;
_space_group_crystal_system monoclinic
_space_group_IT_number 14
_space_group_name_Hall '-P 2ybc'
_space_group_name_H-M_alt 'P 1 21/c 1'
_symmetry_space_group_name_Hall '-P 2ybc'
_symmetry_space_group_name_H-M 'P 1 21/c 1'
_atom_sites_solution_hydrogens geom
_audit_creation_date 2015-01-09
_audit_creation_method
;
Olex2 1.2
(compiled 2015.01.06 svn.r3119 for OlexSys, GUI svn.r4979)
;
_cell_angle_alpha 90
_cell_angle_beta 90.331(3)
_cell_angle_gamma 90
_cell_formula_units_Z 4
_cell_length_a 16.1438(6)
_cell_length_b 21.3375(5)
_cell_length_c 36.2966(14)
_cell_measurement_temperature 298
_cell_volume 12502.8(7)
_computing_molecular_graphics 'Olex2 (Dolomanov et al., 2009)'
_computing_publication_material 'Olex2 (Dolomanov et al., 2009)'
_computing_structure_refinement 'ShelXL (Sheldrick, 2008)'
_diffrn_ambient_temperature 298
_diffrn_measured_fraction_theta_full 0.974
_diffrn_measured_fraction_theta_max 0.988
_diffrn_radiation_type MoK\a
_diffrn_radiation_wavelength 0.71073
_diffrn_reflns_av_R_equivalents 0.0302
_diffrn_reflns_av_unetI/netI 0.0387
_diffrn_reflns_Laue_measured_fraction_full 0.974
_diffrn_reflns_Laue_measured_fraction_max 0.988
_diffrn_reflns_limit_h_max 19
_diffrn_reflns_limit_h_min -17
_diffrn_reflns_limit_k_max 25
_diffrn_reflns_limit_k_min -24
_diffrn_reflns_limit_l_max 42
_diffrn_reflns_limit_l_min -42
_diffrn_reflns_number 59219
_diffrn_reflns_point_group_measured_fraction_full 0.974
_diffrn_reflns_point_group_measured_fraction_max 0.988
_diffrn_reflns_theta_full 25.000
_diffrn_reflns_theta_max 24.874
_diffrn_reflns_theta_min 1.676
_exptl_absorpt_coefficient_mu 2.886
_exptl_absorpt_correction_T_max 0.5989
_exptl_absorpt_correction_T_min 0.4811
_exptl_absorpt_correction_type multi-scan
_exptl_absorpt_process_details 'XPREP in SHELXTL 6.14 (BrukerAXS Inc., 2003)'
_exptl_crystal_colour orange
_exptl_crystal_colour_primary orange
_exptl_crystal_density_diffrn 1.627
_exptl_crystal_description block
_exptl_crystal_F_000 6120
_exptl_crystal_size_max 0.3
_exptl_crystal_size_mid 0.24
_exptl_crystal_size_min 0.14
_refine_diff_density_max 1.105
_refine_diff_density_min -0.742
_refine_diff_density_rms 0.075
_refine_ls_extinction_method none
_refine_ls_goodness_of_fit_ref 0.921
_refine_ls_hydrogen_treatment constr
_refine_ls_matrix_type full
_refine_ls_number_parameters 1421
_refine_ls_number_reflns 21451
_refine_ls_number_restraints 6
_refine_ls_restrained_S_all 0.922
_refine_ls_R_factor_all 0.0408
_refine_ls_R_factor_gt 0.0263
_refine_ls_shift/su_max 0.002
_refine_ls_shift/su_mean 0.000
_refine_ls_structure_factor_coef Fsqd
_refine_ls_weighting_details 'w=1/[\s^2^(Fo^2^)+(0.0353P)^2^] where P=(Fo^2^+2Fc^2^)/3'
_refine_ls_weighting_scheme calc
_refine_ls_wR_factor_gt 0.0574
_refine_ls_wR_factor_ref 0.0600
_reflns_Friedel_coverage 0.000
_reflns_number_gt 17052
_reflns_number_total 21451
_reflns_threshold_expression 'I > 2\s(I)'
_cod_data_source_file ic502809y_si_001.cif
_cod_data_source_block 4
_cod_depositor_comments 'Adding full bibliography for 4342647--4342650.cif.'
_cod_database_code 4342650
_shelxl_version_number 2014-1
_shelx_space_group_comment
;
The symmetry employed for this shelxl refinement is uniquely defined
by the following loop, which should always be used as a source of
symmetry information in preference to the above space-group names.
They are only intended as comments.
;
_shelx_estimated_absorpt_t_max 0.688
_shelx_estimated_absorpt_t_min 0.478
_olex2_refinement_description
;
1. Fixed Uiso
 At 1.2 times of:
  All C(H) groups, {H12F,H12G,H12H} of C124, {H12I,H12J,H12K} of C122, {H56D,
  H56E,H56F} of C56B, {H56A,H56B,H56C} of C56A, All C(H,H) groups
 At 1.5 times of:
  {H8A,H8B,H8C} of C8, {H11C,H11D,H11E} of C112, {H12C,H12D,H12E} of C120,
  {H10C,H10D,H10E} of C104, {H96A,H96B,H96C} of C96, {H88A,H88B,H88C} of C88,
  {H80A,H80B,H80C} of C80, {H72A,H72B,H72C} of C72, {H64A,H64B,H64C} of C64,
  {H24A,H24B,H24C} of C24, {H48A,H48B,H48C} of C48, {H40A,H40B,H40C} of C40,
  {H32A,H32B,H32C} of C32, {H16A,H16B,H16C} of C16
2. Restrained distances
 N4-C121 = N5-C123
 1.11 with sigma of 0.02
 C121-C122 = C123-C124
 1.43 with sigma of 0.02
 C52A-C56A = C52B-C56B
 1.53 with sigma of 0.02
3. Uiso/Uaniso restraints and constraints
Uiso(C56A) = Uiso(C56B)
Uanis(C111) = Uanis(C110) = Uanis(C109) = Uanis(C108) = Uanis(C112) =
Uanis(C107) = Uanis(C106)
4. Others
 Fixed Sof: C50A(0.5) C51A(0.5) H51A(0.5) C52A(0.5) C53A(0.5) H53A(0.5)
 C54A(0.5) H54A(0.5) C55A(0.5) H55A(0.5) C50B(0.5) C51B(0.5) H51B(0.5)
 C52B(0.5) C53B(0.5) H53B(0.5) C54B(0.5) H54B(0.5) C55B(0.5) H55B(0.5)
 C56A(0.5) H56A(0.5) H56B(0.5) H56C(0.5) C56B(0.5) H56D(0.5) H56E(0.5)
 H56F(0.5) N5(0.5) C123(0.5) C124(0.5) H12F(0.5) H12G(0.5) H12H(0.5) N4(0.5)
 C121(0.5) C122(0.5) H12I(0.5) H12J(0.5) H12K(0.5)
5.a Secondary CH2 refined with riding coordinates:
 C1(H1A,H1B), C2(H2A,H2B), C3(H3A,H3B), C4(H4A,H4B), C5(H5A,H5B), C6(H6A,H6B),
 C7(H7A,H7B), C9(H9A,H9B), C10(H10A,H10B), C11(H11A,H11B), C12(H12A,H12B),
 C13(H13A,H13B), C14(H14A,H14B), C15(H15A,H15B), C17(H17A,H17B), C18(H18A,H18B),
  C19(H19A,H19B), C20(H20A,H20B), C21(H21A,H21B), C22(H22A,H22B), C23(H23A,H23B)
5.b Me refined with riding coordinates:
 C8(H8A,H8B,H8C), C16(H16A,H16B,H16C), C24(H24A,H24B,H24C), C32(H32A,H32B,
 H32C), C40(H40A,H40B,H40C), C48(H48A,H48B,H48C), C56A(H56A,H56B,H56C),
 C56B(H56D,H56E,H56F), C64(H64A,H64B,H64C), C72(H72A,H72B,H72C), C80(H80A,H80B,
 H80C), C88(H88A,H88B,H88C), C96(H96A,H96B,H96C), C104(H10C,H10D,H10E),
 C112(H11C,H11D,H11E), C120(H12C,H12D,H12E), C124(H12F,H12G,H12H), C122(H12I,
 H12J,H12K)
5.c Aromatic/amide H refined with riding coordinates:
 C27(H27), C29(H29), C30(H30), C31(H31), C35(H35), C37(H37), C38(H38),
 C39(H39), C43(H43), C45(H45), C46(H46), C47(H47), C51A(H51A), C53A(H53A),
 C54A(H54A), C55A(H55A), C51B(H51B), C53B(H53B), C54B(H54B), C55B(H55B),
 C59(H59), C61(H61), C62(H62), C63(H63), C67(H67), C69(H69), C70(H70), C71(H71),
  C75(H75), C77(H77), C78(H78), C79(H79), C83(H83), C85(H85), C86(H86),
 C87(H87), C91(H91), C93(H93), C94(H94), C95(H95), C99(H99), C101(H101),
 C102(H102), C103(H103), C110(H110), C109(H109), C107(H107), C111(H111),
 C115(H115), C117(H117), C118(H118), C119(H119)
5.d Fitted hexagon refined as free rotating group:
 C50A(C51A,C52A,C53A,C54A,C55A), C50B(C51B,C52B,C53B,C54B,C55B), C110(C109,
 C108,C107,C106,C111)
;
_olex2_submission_special_instructions 'No special instructions were received'

loop_
_space_group_symop_operation_xyz
'x, y, z'
'-x, y+1/2, -z+1/2'
'-x, -y, -z'
'x, -y-1/2, z-1/2'

loop_
_atom_site_label
_atom_site_type_symbol
_atom_site_fract_x
_atom_site_fract_y
_atom_site_fract_z
_atom_site_U_iso_or_equiv
_atom_site_adp_type
_atom_site_occupancy
_atom_site_site_symmetry_order
_atom_site_calc_flag
_atom_site_refinement_flags_posn
_atom_site_refinement_flags_occupancy
_atom_site_disorder_assembly
_atom_site_disorder_group
Fe1 Fe 0.25837(3) 0.19753(2) 0.35342(2) 0.02811(11) Uani 1 1 d . . . .
Fe2 Fe 0.34697(3) 0.32952(2) 0.32238(2) 0.02878(11) Uani 1 1 d . . . .
Fe3 Fe 0.30602(3) 0.08448(2) 0.29433(2) 0.02929(11) Uani 1 1 d . . . .
Fe4 Fe 0.34720(3) 0.16399(2) 0.43404(2) 0.03000(12) Uani 1 1 d . . . .
Dy1 Dy 0.44328(2) 0.18612(2) 0.34569(2) 0.02957(4) Uani 1 1 d . . . .
Dy2 Dy 0.39775(2) 0.30892(2) 0.41723(2) 0.03162(5) Uani 1 1 d . . . .
Dy3 Dy 0.35140(2) 0.23171(2) 0.25307(2) 0.02943(5) Uani 1 1 d . . . .
Dy4 Dy 0.36127(2) 0.02993(2) 0.37549(2) 0.03010(5) Uani 1 1 d . . . .
O1 O 0.34498(15) 0.21552(11) 0.39060(6) 0.0295(5) Uani 1 1 d . . . .
O2 O 0.33132(14) 0.24089(11) 0.31760(6) 0.0280(5) Uani 1 1 d . . . .
O3 O 0.32279(15) 0.12138(11) 0.34207(6) 0.0293(5) Uani 1 1 d . . . .
O4 O 0.39966(15) 0.32465(11) 0.27451(6) 0.0316(6) Uani 1 1 d . . . .
O5 O 0.44470(15) 0.31647(11) 0.35527(6) 0.0317(6) Uani 1 1 d . . . .
O6 O 0.39941(15) 0.13465(11) 0.27411(6) 0.0322(6) Uani 1 1 d . . . .
O7 O 0.36837(15) 0.01338(11) 0.31336(7) 0.0328(6) Uani 1 1 d . . . .
O8 O 0.42863(15) 0.10629(12) 0.41078(6) 0.0340(6) Uani 1 1 d . . . .
O9 O 0.42110(16) 0.22631(12) 0.45499(6) 0.0361(6) Uani 1 1 d . . . .
O10 O 0.54289(17) 0.21550(13) 0.38637(7) 0.0398(6) Uani 1 1 d . . . .
O11 O 0.54541(16) 0.30140(13) 0.42111(7) 0.0395(6) Uani 1 1 d . . . .
O12 O 0.52362(16) 0.22406(13) 0.30005(7) 0.0399(6) Uani 1 1 d . . . .
O13 O 0.49706(16) 0.23467(12) 0.24008(7) 0.0370(6) Uani 1 1 d . . . .
O14 O 0.51001(16) 0.09437(12) 0.34042(7) 0.0396(6) Uani 1 1 d . . . .
O15 O 0.50215(16) -0.00004(13) 0.36527(7) 0.0387(6) Uani 1 1 d . . . .
O16 O 0.3130(2) 0.18766(13) 0.19554(7) 0.0474(7) Uani 1 1 d . . . .
O17 O 0.34748(17) 0.28713(13) 0.19419(7) 0.0405(6) Uani 1 1 d . . . .
O18 O 0.34407(17) -0.08407(12) 0.37966(7) 0.0411(7) Uani 1 1 d . . . .
O19 O 0.35983(18) -0.02967(13) 0.43085(7) 0.0420(7) Uani 1 1 d . . . .
O20 O 0.22431(15) 0.00735(12) 0.35933(7) 0.0341(6) Uani 1 1 d . . . .
O21 O 0.19339(15) 0.04536(12) 0.30317(7) 0.0350(6) Uani 1 1 d . . . .
O22 O 0.26766(15) 0.09177(11) 0.41771(6) 0.0309(6) Uani 1 1 d . . . .
O23 O 0.17606(15) 0.14989(12) 0.38646(6) 0.0338(6) Uani 1 1 d . . . .
O24 O 0.24472(16) 0.19856(12) 0.45891(7) 0.0352(6) Uani 1 1 d . . . .
O25 O 0.26745(16) 0.29965(12) 0.44555(7) 0.0380(6) Uani 1 1 d . . . .
O26 O 0.18735(16) 0.27377(12) 0.36749(7) 0.0353(6) Uani 1 1 d . . . .
O27 O 0.28837(15) 0.34453(11) 0.37246(6) 0.0313(6) Uani 1 1 d . . . .
O28 O 0.22676(15) 0.28961(12) 0.25522(7) 0.0347(6) Uani 1 1 d . . . .
O29 O 0.23974(15) 0.35952(12) 0.30093(6) 0.0336(6) Uani 1 1 d . . . .
O30 O 0.4100(2) 0.37064(18) 0.47260(8) 0.0697(10) Uani 1 1 d . . . .
O31 O 0.4005(2) 0.41905(13) 0.41990(8) 0.0526(8) Uani 1 1 d . . . .
O32 O 0.16382(15) 0.18578(12) 0.31542(7) 0.0347(6) Uani 1 1 d . . . .
O33 O 0.23771(15) 0.15433(11) 0.26713(6) 0.0306(5) Uani 1 1 d . . . .
N1 N 0.4005(2) 0.42600(14) 0.31824(8) 0.0344(7) Uani 1 1 d . . . .
N2 N 0.32688(19) 0.02963(15) 0.24208(8) 0.0351(7) Uani 1 1 d . . . .
N3 N 0.3893(2) 0.11510(15) 0.48469(8) 0.0353(7) Uani 1 1 d . . . .
C1 C 0.4410(2) 0.37635(17) 0.25941(10) 0.0343(8) Uani 1 1 d . . . .
H1A H 0.4309 0.3783 0.2331 0.041 Uiso 1 1 calc R . . .
H1B H 0.5002 0.3724 0.2635 0.041 Uiso 1 1 calc R . . .
C2 C 0.4088(3) 0.43522(18) 0.27782(10) 0.0387(9) Uani 1 1 d . . . .
H2A H 0.4467 0.4696 0.2732 0.046 Uiso 1 1 calc R . . .
H2B H 0.3554 0.4462 0.2674 0.046 Uiso 1 1 calc R . . .
C3 C 0.4810(2) 0.42270(18) 0.33829(10) 0.0364(9) Uani 1 1 d . . . .
H3A H 0.4750 0.4416 0.3624 0.044 Uiso 1 1 calc R . . .
H3B H 0.5222 0.4465 0.3249 0.044 Uiso 1 1 calc R . . .
C4 C 0.5110(2) 0.35545(18) 0.34277(10) 0.0357(9) Uani 1 1 d . . . .
H4A H 0.5313 0.3400 0.3194 0.043 Uiso 1 1 calc R . . .
H4B H 0.5563 0.3541 0.3604 0.043 Uiso 1 1 calc R . . .
C5 C 0.3460(3) 0.47539(18) 0.33378(11) 0.0412(9) Uani 1 1 d . . . .
H5A H 0.3402 0.4678 0.3600 0.049 Uiso 1 1 calc R . . .
H5B H 0.2915 0.4712 0.3227 0.049 Uiso 1 1 calc R . . .
C6 C 0.3752(3) 0.54274(19) 0.32837(13) 0.0535(12) Uani 1 1 d . . . .
H6A H 0.4312 0.5468 0.3378 0.064 Uiso 1 1 calc R . . .
H6B H 0.3763 0.5521 0.3022 0.064 Uiso 1 1 calc R . . .
C7 C 0.3203(4) 0.5894(2) 0.34743(16) 0.0816(18) Uani 1 1 d . . . .
H7A H 0.3213 0.5817 0.3738 0.098 Uiso 1 1 calc R . . .
H7B H 0.2638 0.5844 0.3388 0.098 Uiso 1 1 calc R . . .
C8 C 0.3499(7) 0.6576(3) 0.3397(2) 0.149(4) Uani 1 1 d . . . .
H8A H 0.3135 0.6867 0.3517 0.223 Uiso 1 1 calc R . . .
H8B H 0.3493 0.6651 0.3136 0.223 Uiso 1 1 calc R . . .
H8C H 0.4052 0.6629 0.3490 0.223 Uiso 1 1 calc R . . .
C9 C 0.4534(2) 0.09467(18) 0.25384(11) 0.0368(9) Uani 1 1 d . . . .
H9A H 0.4808 0.0655 0.2704 0.044 Uiso 1 1 calc R . . .
H9B H 0.4955 0.1194 0.2416 0.044 Uiso 1 1 calc R . . .
C10 C 0.4022(2) 0.05880(19) 0.22540(10) 0.0375(9) Uani 1 1 d . . . .
H10A H 0.3852 0.0872 0.2059 0.045 Uiso 1 1 calc R . . .
H10B H 0.4361 0.0263 0.2145 0.045 Uiso 1 1 calc R . . .
C11 C 0.3404(3) -0.03522(18) 0.25548(11) 0.0412(9) Uani 1 1 d . . . .
H11A H 0.3675 -0.0595 0.2365 0.049 Uiso 1 1 calc R . . .
H11B H 0.2873 -0.0546 0.2605 0.049 Uiso 1 1 calc R . . .
C12 C 0.3929(2) -0.03612(18) 0.29009(10) 0.0377(9) Uani 1 1 d . . . .
H12A H 0.3862 -0.0759 0.3027 0.045 Uiso 1 1 calc R . . .
H12B H 0.4509 -0.0314 0.2837 0.045 Uiso 1 1 calc R . . .
C13 C 0.2570(3) 0.0314(2) 0.21498(10) 0.0411(9) Uani 1 1 d . . . .
H13A H 0.2472 0.0746 0.2080 0.049 Uiso 1 1 calc R . . .
H13B H 0.2074 0.0161 0.2270 0.049 Uiso 1 1 calc R . . .
C14 C 0.2712(3) -0.0073(2) 0.17991(11) 0.0519(11) Uani 1 1 d . . . .
H14A H 0.3232 0.0053 0.1689 0.062 Uiso 1 1 calc R . . .
H14B H 0.2757 -0.0512 0.1865 0.062 Uiso 1 1 calc R . . .
C15 C 0.2027(3) 0.0003(3) 0.15177(13) 0.0679(15) Uani 1 1 d . . . .
H15A H 0.1954 0.0445 0.1464 0.081 Uiso 1 1 calc R . . .
H15B H 0.1513 -0.0152 0.1621 0.081 Uiso 1 1 calc R . . .
C16 C 0.2205(4) -0.0345(3) 0.11619(15) 0.088(2) Uani 1 1 d . . . .
H16A H 0.1757 -0.0282 0.0991 0.132 Uiso 1 1 calc R . . .
H16B H 0.2263 -0.0785 0.1213 0.132 Uiso 1 1 calc R . . .
H16C H 0.2709 -0.0189 0.1057 0.132 Uiso 1 1 calc R . . .
C17 C 0.4951(2) 0.09494(19) 0.43583(10) 0.0380(9) Uani 1 1 d . . . .
H17A H 0.5280 0.1327 0.4388 0.046 Uiso 1 1 calc R . . .
H17B H 0.5307 0.0622 0.4263 0.046 Uiso 1 1 calc R . . .
C18 C 0.4595(2) 0.07473(19) 0.47351(10) 0.0391(9) Uani 1 1 d . . . .
H18A H 0.4410 0.0316 0.4720 0.047 Uiso 1 1 calc R . . .
H18B H 0.5029 0.0770 0.4921 0.047 Uiso 1 1 calc R . . .
C19 C 0.4141(3) 0.16631(19) 0.50999(10) 0.0418(10) Uani 1 1 d . . . .
H19A H 0.4486 0.1495 0.5296 0.050 Uiso 1 1 calc R . . .
H19B H 0.3652 0.1846 0.5210 0.050 Uiso 1 1 calc R . . .
C20 C 0.4616(3) 0.21643(19) 0.48930(10) 0.0402(9) Uani 1 1 d . . . .
H20A H 0.4626 0.2550 0.5034 0.048 Uiso 1 1 calc R . . .
H20B H 0.5182 0.2030 0.4853 0.048 Uiso 1 1 calc R . . .
C21 C 0.3205(3) 0.07741(19) 0.50083(10) 0.0409(9) Uani 1 1 d . . . .
H21A H 0.3035 0.0465 0.4827 0.049 Uiso 1 1 calc R . . .
H21B H 0.2738 0.1051 0.5047 0.049 Uiso 1 1 calc R . . .
C22 C 0.3383(3) 0.0436(2) 0.53671(11) 0.0486(11) Uani 1 1 d . . . .
H22A H 0.3542 0.0738 0.5554 0.058 Uiso 1 1 calc R . . .
H22B H 0.3840 0.0147 0.5334 0.058 Uiso 1 1 calc R . . .
C23 C 0.2616(3) 0.0074(2) 0.54943(12) 0.0572(12) Uani 1 1 d . . . .
H23A H 0.2164 0.0368 0.5529 0.069 Uiso 1 1 calc R . . .
H23B H 0.2451 -0.0216 0.5302 0.069 Uiso 1 1 calc R . . .
C24 C 0.2749(4) -0.0287(3) 0.58464(15) 0.089(2) Uani 1 1 d . . . .
H24A H 0.2247 -0.0500 0.5911 0.134 Uiso 1 1 calc R . . .
H24B H 0.2901 -0.0003 0.6040 0.134 Uiso 1 1 calc R . . .
H24C H 0.3184 -0.0588 0.5812 0.134 Uiso 1 1 calc R . . .
C25 C 0.5808(2) 0.25734(19) 0.40437(10) 0.0360(9) Uani 1 1 d . . . .
C26 C 0.6741(2) 0.25460(19) 0.40491(10) 0.0379(9) Uani 1 1 d . . . .
C27 C 0.7149(3) 0.2084(2) 0.38562(11) 0.0436(10) Uani 1 1 d . . . .
H27 H 0.6843 0.1779 0.3733 0.052 Uiso 1 1 calc R . . .
C28 C 0.8012(3) 0.2065(2) 0.38422(13) 0.0538(12) Uani 1 1 d . . . .
C29 C 0.8447(3) 0.2509(3) 0.40420(14) 0.0619(13) Uani 1 1 d . . . .
H29 H 0.9023 0.2496 0.4045 0.074 Uiso 1 1 calc R . . .
C30 C 0.8049(3) 0.2966(3) 0.42352(13) 0.0596(13) Uani 1 1 d . . . .
H30 H 0.8358 0.3262 0.4365 0.072 Uiso 1 1 calc R . . .
C31 C 0.7195(3) 0.2996(2) 0.42408(11) 0.0477(11) Uani 1 1 d . . . .
H31 H 0.6927 0.3312 0.4371 0.057 Uiso 1 1 calc R . . .
C32 C 0.8446(3) 0.1583(3) 0.36080(15) 0.0760(16) Uani 1 1 d . . . .
H32A H 0.9034 0.1637 0.3630 0.114 Uiso 1 1 calc R . . .
H32B H 0.8282 0.1635 0.3355 0.114 Uiso 1 1 calc R . . .
H32C H 0.8297 0.1170 0.3690 0.114 Uiso 1 1 calc R . . .
C33 C 0.5439(2) 0.23880(17) 0.26741(11) 0.0344(9) Uani 1 1 d . . . .
C34 C 0.6298(2) 0.26458(18) 0.26311(11) 0.0373(9) Uani 1 1 d . . . .
C35 C 0.6577(3) 0.2826(2) 0.22878(12) 0.0460(10) Uani 1 1 d . . . .
H35 H 0.6242 0.2771 0.2081 0.055 Uiso 1 1 calc R . . .
C36 C 0.7370(3) 0.3093(2) 0.22530(15) 0.0578(13) Uani 1 1 d . . . .
C37 C 0.7854(3) 0.3162(2) 0.25640(18) 0.0672(15) Uani 1 1 d . . . .
H37 H 0.8383 0.3329 0.2540 0.081 Uiso 1 1 calc R . . .
C38 C 0.7583(3) 0.2995(2) 0.29045(16) 0.0637(14) Uani 1 1 d . . . .
H38 H 0.7914 0.3058 0.3112 0.076 Uiso 1 1 calc R . . .
C39 C 0.6803(3) 0.2728(2) 0.29349(13) 0.0497(11) Uani 1 1 d . . . .
H39 H 0.6616 0.2602 0.3165 0.060 Uiso 1 1 calc R . . .
C40 C 0.7700(4) 0.3300(3) 0.18975(16) 0.093(2) Uani 1 1 d . . . .
H40A H 0.8248 0.3463 0.1932 0.139 Uiso 1 1 calc R . . .
H40B H 0.7348 0.3621 0.1797 0.139 Uiso 1 1 calc R . . .
H40C H 0.7717 0.2951 0.1731 0.139 Uiso 1 1 calc R . . .
C41 C 0.5373(2) 0.03933(18) 0.34527(10) 0.0344(9) Uani 1 1 d . . . .
C42 C 0.6141(2) 0.02112(18) 0.32484(10) 0.0335(8) Uani 1 1 d . . . .
C43 C 0.6550(2) 0.0658(2) 0.30360(11) 0.0411(9) Uani 1 1 d . . . .
H43 H 0.6353 0.1068 0.3029 0.049 Uiso 1 1 calc R . . .
C44 C 0.7246(3) 0.0500(2) 0.28358(11) 0.0454(10) Uani 1 1 d . . . .
C45 C 0.7523(3) -0.0114(2) 0.28518(12) 0.0479(11) Uani 1 1 d . . . .
H45 H 0.7992 -0.0227 0.2720 0.057 Uiso 1 1 calc R . . .
C46 C 0.7129(3) -0.0557(2) 0.30554(12) 0.0476(11) Uani 1 1 d . . . .
H46 H 0.7325 -0.0966 0.3060 0.057 Uiso 1 1 calc R . . .
C47 C 0.6428(2) -0.03953(19) 0.32580(11) 0.0389(9) Uani 1 1 d . . . .
H47 H 0.6158 -0.0696 0.3398 0.047 Uiso 1 1 calc R . . .
C48 C 0.7686(3) 0.0988(3) 0.26039(14) 0.0702(15) Uani 1 1 d . . . .
H48A H 0.8156 0.0800 0.2486 0.105 Uiso 1 1 calc R . . .
H48B H 0.7869 0.1326 0.2759 0.105 Uiso 1 1 calc R . . .
H48C H 0.7312 0.1147 0.2420 0.105 Uiso 1 1 calc R . . .
C49 C 0.3169(3) 0.2398(2) 0.17883(11) 0.0413(10) Uani 1 1 d . . . .
C50A_a C 0.2906(6) 0.2415(4) 0.13968(19) 0.045(3) Uiso 0.5 1 d . P A 1
C51A_a C 0.2764(5) 0.1865(3) 0.1201(2) 0.068(3) Uiso 0.5 1 d G P A 1
H51A_a H 0.2870 0.1479 0.1311 0.081 Uiso 0.5 1 calc R P A 1
C52A_a C 0.2465(6) 0.1892(3) 0.0842(2) 0.084(4) Uiso 0.5 1 d DG P A 1
C53A_a C 0.2307(5) 0.2469(4) 0.06779(18) 0.073(3) Uiso 0.5 1 d G P A 1
H53A_a H 0.2106 0.2486 0.0437 0.087 Uiso 0.5 1 calc R P A 1
C54A_a C 0.2448(7) 0.3019(3) 0.0873(3) 0.051(5) Uiso 0.5 1 d G P A 1
H54A_a H 0.2343 0.3405 0.0764 0.061 Uiso 0.5 1 calc R P A 1
C55A_a C 0.2748(7) 0.2992(3) 0.1233(3) 0.054(11) Uiso 0.5 1 d G P A 1
H55A_a H 0.2843 0.3360 0.1364 0.064 Uiso 0.5 1 calc R P A 1
C50B_b C 0.2739(5) 0.2460(4) 0.14158(18) 0.038(3) Uiso 0.5 1 d . P A 2
C51B_b C 0.2343(5) 0.1942(3) 0.12637(17) 0.051(2) Uiso 0.5 1 d G P A 2
H51B_b H 0.2335 0.1564 0.1391 0.061 Uiso 0.5 1 calc R P A 2
C52B_b C 0.1959(5) 0.1989(3) 0.09211(18) 0.065(3) Uiso 0.5 1 d DG P A 2
C53B_b C 0.1970(5) 0.2554(4) 0.07306(18) 0.066(3) Uiso 0.5 1 d G P A 2
H53B_b H 0.1713 0.2585 0.0501 0.079 Uiso 0.5 1 calc R P A 2
C54B_b C 0.2366(7) 0.3072(3) 0.0883(3) 0.070(7) Uiso 0.5 1 d G P A 2
H54B_b H 0.2373 0.3450 0.0755 0.084 Uiso 0.5 1 calc R P A 2
C55B_b C 0.2750(7) 0.3025(3) 0.1225(3) 0.049(10) Uiso 0.5 1 d G P A 2
H55B_b H 0.3015 0.3372 0.1327 0.059 Uiso 0.5 1 calc R P A 2
C56A_a C 0.2274(11) 0.1290(7) 0.0630(4) 0.126(4) Uiso 0.5 1 d D P A 1
H56A_a H 0.2307 0.0939 0.0794 0.151 Uiso 0.5 1 calc R P A 1
H56B_a H 0.2668 0.1239 0.0435 0.151 Uiso 0.5 1 calc R P A 1
H56C_a H 0.1726 0.1315 0.0527 0.151 Uiso 0.5 1 calc R P A 1
C56B_b C 0.1527(11) 0.1409(7) 0.0754(4) 0.126(4) Uiso 0.5 1 d D P A 2
H56D_b H 0.1587 0.1059 0.0918 0.151 Uiso 0.5 1 calc R P A 2
H56E_b H 0.1776 0.1309 0.0521 0.151 Uiso 0.5 1 calc R P A 2
H56F_b H 0.0949 0.1497 0.0717 0.151 Uiso 0.5 1 calc R P A 2
C57 C 0.3404(2) -0.07984(18) 0.41435(11) 0.0372(9) Uani 1 1 d . . . .
C58 C 0.3069(3) -0.13313(19) 0.43665(11) 0.0439(10) Uani 1 1 d . . . .
C59 C 0.2628(3) -0.1803(2) 0.41947(14) 0.0650(15) Uani 1 1 d . . . .
H59 H 0.2572 -0.1802 0.3940 0.078 Uiso 1 1 calc R . . .
C60 C 0.2265(4) -0.2283(2) 0.43991(16) 0.0798(18) Uani 1 1 d . . . .
C61 C 0.2383(4) -0.2280(2) 0.47775(16) 0.0757(17) Uani 1 1 d . . . .
H61 H 0.2151 -0.2599 0.4918 0.091 Uiso 1 1 calc R . . .
C62 C 0.2832(3) -0.1820(3) 0.49512(15) 0.0674(15) Uani 1 1 d . . . .
H62 H 0.2912 -0.1835 0.5205 0.081 Uiso 1 1 calc R . . .
C63 C 0.3168(3) -0.1330(2) 0.47465(12) 0.0530(11) Uani 1 1 d . . . .
H63 H 0.3454 -0.1007 0.4863 0.064 Uiso 1 1 calc R . . .
C64 C 0.1743(6) -0.2777(4) 0.4210(2) 0.136(4) Uani 1 1 d . . . .
H64A H 0.1731 -0.2699 0.3950 0.204 Uiso 1 1 calc R . . .
H64B H 0.1190 -0.2763 0.4305 0.204 Uiso 1 1 calc R . . .
H64C H 0.1978 -0.3184 0.4256 0.204 Uiso 1 1 calc R . . .
C65 C 0.1751(2) 0.01830(17) 0.33353(10) 0.0339(9) Uani 1 1 d . . . .
C66 C 0.0868(2) -0.00125(19) 0.33810(10) 0.0372(9) Uani 1 1 d . . . .
C67 C 0.0693(3) -0.0543(2) 0.35919(11) 0.0429(10) Uani 1 1 d . . . .
H67 H 0.1124 -0.0763 0.3703 0.051 Uiso 1 1 calc R . . .
C68 C -0.0117(3) -0.0745(2) 0.36382(12) 0.0534(12) Uani 1 1 d . . . .
C69 C -0.0746(3) -0.0389(3) 0.34865(13) 0.0620(14) Uani 1 1 d . . . .
H69 H -0.1293 -0.0512 0.3520 0.074 Uiso 1 1 calc R . . .
C70 C -0.0582(3) 0.0140(3) 0.32872(14) 0.0586(13) Uani 1 1 d . . . .
H70 H -0.1019 0.0374 0.3192 0.070 Uiso 1 1 calc R . . .
C71 C 0.0226(3) 0.0333(2) 0.32255(12) 0.0458(10) Uani 1 1 d . . . .
H71 H 0.0335 0.0685 0.3083 0.055 Uiso 1 1 calc R . . .
C72 C -0.0295(4) -0.1335(3) 0.38434(16) 0.0820(18) Uani 1 1 d . . . .
H72A H -0.0882 -0.1405 0.3849 0.123 Uiso 1 1 calc R . . .
H72B H -0.0088 -0.1299 0.4091 0.123 Uiso 1 1 calc R . . .
H72C H -0.0029 -0.1681 0.3723 0.123 Uiso 1 1 calc R . . .
C73 C 0.1927(2) 0.10572(17) 0.40809(9) 0.0317(8) Uani 1 1 d . . . .
C74 C 0.1234(2) 0.06918(18) 0.42395(10) 0.0339(8) Uani 1 1 d . . . .
C75 C 0.1388(3) 0.01323(18) 0.44239(10) 0.0376(9) Uani 1 1 d . . . .
H75 H 0.1931 0.0000 0.4459 0.045 Uiso 1 1 calc R . . .
C76 C 0.0745(3) -0.0229(2) 0.45561(11) 0.0432(10) Uani 1 1 d . . . .
C77 C -0.0058(3) -0.0014(2) 0.45083(11) 0.0489(11) Uani 1 1 d . . . .
H77 H -0.0496 -0.0248 0.4601 0.059 Uiso 1 1 calc R . . .
C78 C -0.0216(3) 0.0538(2) 0.43270(12) 0.0494(11) Uani 1 1 d . . . .
H78 H -0.0760 0.0675 0.4299 0.059 Uiso 1 1 calc R . . .
C79 C 0.0425(2) 0.0890(2) 0.41866(10) 0.0413(10) Uani 1 1 d . . . .
H79 H 0.0316 0.1258 0.4058 0.050 Uiso 1 1 calc R . . .
C80 C 0.0920(3) -0.0853(2) 0.47401(13) 0.0584(13) Uani 1 1 d . . . .
H80A H 0.0408 -0.1042 0.4815 0.088 Uiso 1 1 calc R . . .
H80B H 0.1267 -0.0788 0.4953 0.088 Uiso 1 1 calc R . . .
H80C H 0.1197 -0.1125 0.4570 0.088 Uiso 1 1 calc R . . .
C81 C 0.2233(2) 0.25595(18) 0.45760(9) 0.0332(8) Uani 1 1 d . . . .
C82 C 0.1386(2) 0.27200(19) 0.47126(10) 0.0365(9) Uani 1 1 d . . . .
C83 C 0.1179(3) 0.33499(19) 0.47607(11) 0.0428(10) Uani 1 1 d . . . .
H83 H 0.1566 0.3659 0.4707 0.051 Uiso 1 1 calc R . . .
C84 C 0.0399(3) 0.3521(2) 0.48882(12) 0.0524(12) Uani 1 1 d . . . .
C85 C -0.0163(3) 0.3055(2) 0.49584(14) 0.0629(14) Uani 1 1 d . . . .
H85 H -0.0689 0.3163 0.5041 0.075 Uiso 1 1 calc R . . .
C86 C 0.0031(3) 0.2432(2) 0.49099(15) 0.0645(14) Uani 1 1 d . . . .
H86 H -0.0363 0.2125 0.4958 0.077 Uiso 1 1 calc R . . .
C87 C 0.0810(3) 0.2262(2) 0.47898(12) 0.0487(11) Uani 1 1 d . . . .
H87 H 0.0945 0.1841 0.4761 0.058 Uiso 1 1 calc R . . .
C88 C 0.0181(4) 0.4202(2) 0.49448(16) 0.0794(18) Uani 1 1 d . . . .
H88A H -0.0377 0.4234 0.5032 0.119 Uiso 1 1 calc R . . .
H88B H 0.0230 0.4423 0.4715 0.119 Uiso 1 1 calc R . . .
H88C H 0.0553 0.4383 0.5123 0.119 Uiso 1 1 calc R . . .
C89 C 0.2114(2) 0.32811(17) 0.37403(9) 0.0311(8) Uani 1 1 d . . . .
C90 C 0.1487(2) 0.37659(18) 0.38280(10) 0.0379(9) Uani 1 1 d . . . .
C91 C 0.1723(3) 0.4347(2) 0.39637(12) 0.0480(11) Uani 1 1 d . . . .
H91 H 0.2281 0.4427 0.4007 0.058 Uiso 1 1 calc R . . .
C92 C 0.1142(3) 0.4811(2) 0.40356(15) 0.0646(15) Uani 1 1 d . . . .
C93 C 0.0323(3) 0.4673(3) 0.39659(17) 0.0754(17) Uani 1 1 d . . . .
H93 H -0.0076 0.4978 0.4009 0.090 Uiso 1 1 calc R . . .
C94 C 0.0075(3) 0.4098(3) 0.38342(16) 0.0700(15) Uani 1 1 d . . . .
H94 H -0.0483 0.4018 0.3790 0.084 Uiso 1 1 calc R . . .
C95 C 0.0661(3) 0.3643(2) 0.37680(13) 0.0510(11) Uani 1 1 d . . . .
H95 H 0.0497 0.3251 0.3682 0.061 Uiso 1 1 calc R . . .
C96 C 0.1409(4) 0.5437(3) 0.4183(2) 0.105(3) Uani 1 1 d . . . .
H96A H 0.0931 0.5699 0.4215 0.158 Uiso 1 1 calc R . . .
H96B H 0.1780 0.5632 0.4011 0.158 Uiso 1 1 calc R . . .
H96C H 0.1686 0.5382 0.4415 0.158 Uiso 1 1 calc R . . .
C97 C 0.2015(2) 0.33590(18) 0.27329(10) 0.0332(8) Uani 1 1 d . . . .
C98 C 0.1223(2) 0.36629(18) 0.26298(10) 0.0347(9) Uani 1 1 d . . . .
C99 C 0.0972(2) 0.42080(19) 0.28065(11) 0.0395(9) Uani 1 1 d . . . .
H99 H 0.1298 0.4371 0.2996 0.047 Uiso 1 1 calc R . . .
C100 C 0.0243(3) 0.4517(2) 0.27074(12) 0.0465(11) Uani 1 1 d . . . .
C101 C -0.0246(3) 0.4254(2) 0.24327(12) 0.0500(11) Uani 1 1 d . . . .
H101 H -0.0742 0.4447 0.2366 0.060 Uiso 1 1 calc R . . .
C102 C -0.0007(3) 0.3711(2) 0.22563(12) 0.0486(11) Uani 1 1 d . . . .
H102 H -0.0346 0.3541 0.2074 0.058 Uiso 1 1 calc R . . .
C103 C 0.0731(2) 0.3415(2) 0.23464(11) 0.0412(9) Uani 1 1 d . . . .
H103 H 0.0897 0.3057 0.2221 0.049 Uiso 1 1 calc R . . .
C104 C 0.0024(3) 0.5135(2) 0.28855(15) 0.0677(14) Uani 1 1 d . . . .
H10C H -0.0494 0.5283 0.2788 0.102 Uiso 1 1 calc R . . .
H10D H 0.0450 0.5437 0.2835 0.102 Uiso 1 1 calc R . . .
H10E H -0.0023 0.5079 0.3147 0.102 Uiso 1 1 calc R . . .
C105 C 0.4011(3) 0.4204(2) 0.45404(14) 0.0598(13) Uani 1 1 d . . . .
C110 C 0.3973(4) 0.5494(3) 0.52631(11) 0.1323(12) Uani 1 1 d . . . .
H110 H 0.3990 0.5533 0.5518 0.159 Uiso 1 1 calc R . . .
C109 C 0.3944(4) 0.60269(19) 0.50431(15) 0.1323(12) Uani 1 1 d G . . .
H109 H 0.3941 0.6422 0.5151 0.159 Uiso 1 1 calc R . . .
C108 C 0.3918(4) 0.5969(2) 0.46618(14) 0.1323(12) Uani 1 1 d G . . .
C107 C 0.3922(4) 0.5378(3) 0.45004(11) 0.1323(12) Uani 1 1 d G . . .
H107 H 0.3905 0.5340 0.4245 0.159 Uiso 1 1 calc R . . .
C106 C 0.3951(4) 0.48454(19) 0.47203(15) 0.1323(12) Uani 1 1 d G . . .
C111 C 0.3976(4) 0.4903(2) 0.51016(14) 0.1323(12) Uani 1 1 d G . . .
H111 H 0.3996 0.4547 0.5249 0.159 Uiso 1 1 calc R . . .
C112 C 0.3919(6) 0.6560(4) 0.4455(2) 0.1323(12) Uani 1 1 d . . . .
H11C H 0.3866 0.6905 0.4623 0.198 Uiso 1 1 calc R . . .
H11D H 0.3463 0.6563 0.4284 0.198 Uiso 1 1 calc R . . .
H11E H 0.4429 0.6598 0.4322 0.198 Uiso 1 1 calc R . . .
C113 C 0.1694(2) 0.17326(17) 0.28184(10) 0.0321(8) Uani 1 1 d . . . .
C114 C 0.0947(2) 0.17942(18) 0.25806(11) 0.0373(9) Uani 1 1 d . . . .
C115 C 0.0988(3) 0.17106(19) 0.22023(11) 0.0447(10) Uani 1 1 d . . . .
H115 H 0.1493 0.1610 0.2096 0.054 Uiso 1 1 calc R . . .
C116 C 0.0290(3) 0.1774(2) 0.19792(14) 0.0598(13) Uani 1 1 d . . . .
C117 C -0.0456(3) 0.1926(2) 0.21458(17) 0.0663(14) Uani 1 1 d . . . .
H117 H -0.0932 0.1969 0.2003 0.080 Uiso 1 1 calc R . . .
C118 C -0.0498(3) 0.2014(2) 0.25217(16) 0.0607(14) Uani 1 1 d . . . .
H118 H -0.1002 0.2118 0.2628 0.073 Uiso 1 1 calc R . . .
C119 C 0.0193(3) 0.1951(2) 0.27427(13) 0.0470(10) Uani 1 1 d . . . .
H119 H 0.0157 0.2012 0.2996 0.056 Uiso 1 1 calc R . . .
C120 C 0.0341(4) 0.1681(3) 0.15669(15) 0.092(2) Uani 1 1 d . . . .
H12C H -0.0196 0.1746 0.1458 0.138 Uiso 1 1 calc R . . .
H12D H 0.0524 0.1262 0.1515 0.138 Uiso 1 1 calc R . . .
H12E H 0.0727 0.1975 0.1465 0.138 Uiso 1 1 calc R . . .
N5 N 0.5009(8) -0.2243(6) 0.4121(3) 0.113(4) Uiso 0.5 1 d D P . .
C123 C 0.4956(6) -0.2008(5) 0.3858(3) 0.060(2) Uiso 0.5 1 d D P . .
C124 C 0.4860(6) -0.1761(4) 0.3536(2) 0.050(2) Uiso 0.5 1 d D P . .
H12F H 0.5146 -0.2010 0.3356 0.059 Uiso 0.5 1 calc R P . .
H12G H 0.5082 -0.1344 0.3536 0.059 Uiso 0.5 1 calc R P . .
H12H H 0.4281 -0.1746 0.3475 0.059 Uiso 0.5 1 calc R P . .
N4 N 0.4228(8) 0.0697(6) 0.1156(4) 0.114(4) Uiso 0.5 1 d D P . .
C121 C 0.4118(9) 0.1040(7) 0.0944(4) 0.099(4) Uiso 0.5 1 d D P . .
C122 C 0.3960(11) 0.1480(8) 0.0635(4) 0.130(6) Uiso 0.5 1 d D P . .
H12I H 0.3382 0.1470 0.0570 0.155 Uiso 0.5 1 calc R P . .
H12J H 0.4283 0.1357 0.0426 0.155 Uiso 0.5 1 calc R P . .
H12K H 0.4111 0.1897 0.0708 0.155 Uiso 0.5 1 calc R P . .

loop_
_atom_site_aniso_label
_atom_site_aniso_U_11
_atom_site_aniso_U_22
_atom_site_aniso_U_33
_atom_site_aniso_U_23
_atom_site_aniso_U_13
_atom_site_aniso_U_12
Fe1 0.0264(3) 0.0266(3) 0.0314(2) 0.0002(2) 0.0017(2) 0.0004(2)
Fe2 0.0283(3) 0.0269(3) 0.0311(3) 0.0014(2) 0.0002(2) -0.0003(2)
Fe3 0.0278(3) 0.0277(3) 0.0323(3) -0.0020(2) 0.0009(2) -0.0004(2)
Fe4 0.0310(3) 0.0296(3) 0.0294(2) 0.0008(2) 0.0010(2) 0.0005(2)
Dy1 0.02586(9) 0.02946(9) 0.03339(9) 0.00040(7) 0.00055(7) 0.00028(7)
Dy2 0.03413(10) 0.02984(9) 0.03090(9) -0.00119(7) 0.00038(7) -0.00216(8)
Dy3 0.02894(9) 0.02994(9) 0.02940(8) 0.00048(7) 0.00026(7) -0.00086(7)
Dy4 0.02880(9) 0.02735(9) 0.03416(9) 0.00093(7) 0.00198(7) 0.00054(7)
O1 0.0288(13) 0.0289(13) 0.0307(12) -0.0014(10) 0.0016(10) -0.0004(11)
O2 0.0278(13) 0.0261(13) 0.0299(12) 0.0015(10) -0.0033(10) 0.0029(10)
O3 0.0290(13) 0.0276(13) 0.0312(12) 0.0002(10) 0.0010(10) -0.0001(11)
O4 0.0326(14) 0.0284(13) 0.0338(13) 0.0004(10) 0.0005(11) -0.0048(11)
O5 0.0293(14) 0.0313(14) 0.0344(13) 0.0044(11) 0.0003(11) -0.0040(11)
O6 0.0271(13) 0.0312(14) 0.0385(13) -0.0001(11) 0.0039(11) 0.0011(11)
O7 0.0332(14) 0.0262(13) 0.0390(13) -0.0018(11) 0.0027(11) 0.0023(11)
O8 0.0276(14) 0.0369(15) 0.0374(13) -0.0019(11) -0.0025(11) 0.0030(11)
O9 0.0397(15) 0.0353(15) 0.0332(13) 0.0008(11) -0.0065(11) -0.0032(12)
O10 0.0375(15) 0.0381(15) 0.0437(15) 0.0059(12) -0.0103(12) -0.0042(13)
O11 0.0345(15) 0.0430(16) 0.0409(14) 0.0021(12) -0.0022(12) -0.0007(13)
O12 0.0387(16) 0.0412(16) 0.0396(14) 0.0029(12) 0.0051(12) -0.0036(13)
O13 0.0297(14) 0.0417(16) 0.0396(14) -0.0017(12) 0.0031(12) -0.0025(12)
O14 0.0394(16) 0.0374(16) 0.0419(14) -0.0021(12) 0.0011(12) 0.0108(13)
O15 0.0314(15) 0.0406(16) 0.0441(14) 0.0024(12) 0.0035(12) 0.0021(12)
O16 0.066(2) 0.0402(16) 0.0355(14) 0.0007(13) -0.0055(13) -0.0081(15)
O17 0.0472(17) 0.0399(16) 0.0343(13) 0.0022(12) -0.0026(12) -0.0051(13)
O18 0.0472(17) 0.0343(15) 0.0418(15) 0.0003(12) 0.0064(13) 0.0009(13)
O19 0.0501(17) 0.0345(16) 0.0413(14) 0.0045(12) 0.0003(13) -0.0042(13)
O20 0.0286(14) 0.0340(14) 0.0396(14) -0.0001(11) 0.0009(12) -0.0031(11)
O21 0.0299(14) 0.0357(14) 0.0393(14) -0.0024(11) 0.0002(11) -0.0018(11)
O22 0.0282(14) 0.0295(13) 0.0350(13) -0.0007(10) 0.0023(11) 0.0013(11)
O23 0.0307(14) 0.0334(14) 0.0374(13) 0.0038(11) 0.0029(11) 0.0009(11)
O24 0.0376(15) 0.0305(15) 0.0374(13) 0.0008(11) 0.0048(11) 0.0024(12)
O25 0.0400(16) 0.0340(15) 0.0401(14) -0.0012(12) 0.0099(12) 0.0014(12)
O26 0.0338(14) 0.0303(15) 0.0418(14) -0.0008(11) 0.0035(12) -0.0005(12)
O27 0.0320(14) 0.0306(14) 0.0311(12) 0.0002(10) 0.0018(11) 0.0018(11)
O28 0.0304(14) 0.0341(14) 0.0394(14) 0.0013(11) -0.0035(11) 0.0004(12)
O29 0.0311(14) 0.0332(14) 0.0366(13) 0.0011(11) -0.0025(11) 0.0014(12)
O30 0.099(3) 0.073(3) 0.0365(16) -0.0142(16) 0.0058(17) -0.027(2)
O31 0.068(2) 0.0372(16) 0.0524(18) -0.0078(14) -0.0090(15) -0.0005(15)
O32 0.0295(14) 0.0383(15) 0.0363(14) -0.0001(11) 0.0009(11) 0.0017(12)
O33 0.0267(13) 0.0312(14) 0.0338(13) -0.0006(10) -0.0002(11) 0.0008(11)
N1 0.0381(18) 0.0293(17) 0.0359(16) 0.0006(13) 0.0008(14) -0.0016(14)
N2 0.0350(18) 0.0348(18) 0.0354(16) -0.0032(13) 0.0008(14) 0.0003(14)
N3 0.0367(18) 0.0349(18) 0.0344(16) 0.0026(13) -0.0006(14) -0.0011(15)
C1 0.038(2) 0.033(2) 0.0318(18) 0.0055(16) 0.0002(16) -0.0051(17)
C2 0.041(2) 0.035(2) 0.040(2) 0.0054(17) -0.0011(18) -0.0060(18)
C3 0.035(2) 0.036(2) 0.039(2) 0.0005(17) -0.0019(17) -0.0096(17)
C4 0.028(2) 0.041(2) 0.038(2) 0.0074(17) -0.0003(16) -0.0078(17)
C5 0.047(2) 0.031(2) 0.046(2) -0.0015(17) 0.0030(19) -0.0002(19)
C6 0.071(3) 0.033(2) 0.056(3) 0.001(2) 0.003(2) -0.003(2)
C7 0.123(5) 0.035(3) 0.087(4) -0.004(3) 0.025(4) 0.010(3)
C8 0.264(12) 0.042(4) 0.142(7) -0.008(4) 0.057(7) 0.006(5)
C9 0.032(2) 0.031(2) 0.048(2) -0.0027(17) 0.0070(17) 0.0045(17)
C10 0.037(2) 0.038(2) 0.038(2) -0.0045(17) 0.0090(17) 0.0022(18)
C11 0.046(2) 0.031(2) 0.046(2) -0.0051(17) 0.0056(19) 0.0036(18)
C12 0.039(2) 0.031(2) 0.042(2) -0.0020(17) 0.0022(17) 0.0036(18)
C13 0.038(2) 0.045(2) 0.040(2) -0.0092(18) -0.0030(17) -0.0011(19)
C14 0.053(3) 0.057(3) 0.046(2) -0.015(2) -0.006(2) 0.001(2)
C15 0.058(3) 0.088(4) 0.058(3) -0.020(3) -0.006(2) 0.002(3)
C16 0.080(4) 0.125(6) 0.060(3) -0.033(3) -0.005(3) -0.017(4)
C17 0.033(2) 0.041(2) 0.040(2) 0.0001(17) -0.0051(17) 0.0041(18)
C18 0.037(2) 0.040(2) 0.041(2) 0.0037(17) -0.0060(17) 0.0045(18)
C19 0.051(3) 0.042(2) 0.033(2) 0.0005(17) -0.0042(18) -0.002(2)
C20 0.049(3) 0.036(2) 0.036(2) 0.0026(17) -0.0087(18) -0.0003(19)
C21 0.041(2) 0.042(2) 0.040(2) 0.0033(18) 0.0044(18) -0.0021(19)
C22 0.050(3) 0.052(3) 0.043(2) 0.012(2) 0.002(2) -0.001(2)
C23 0.063(3) 0.058(3) 0.051(3) 0.015(2) 0.000(2) -0.009(2)
C24 0.066(4) 0.125(6) 0.077(4) 0.050(4) -0.002(3) -0.021(4)
C25 0.036(2) 0.039(2) 0.0332(19) 0.0083(17) -0.0071(17) -0.0061(19)
C26 0.037(2) 0.042(2) 0.0349(19) 0.0097(17) -0.0036(17) -0.0028(18)
C27 0.040(2) 0.048(2) 0.043(2) 0.0064(19) -0.0049(18) 0.001(2)
C28 0.047(3) 0.061(3) 0.054(3) 0.012(2) 0.001(2) 0.006(2)
C29 0.033(2) 0.086(4) 0.066(3) 0.008(3) -0.004(2) -0.001(3)
C30 0.042(3) 0.076(4) 0.061(3) -0.003(3) -0.010(2) -0.017(3)
C31 0.041(3) 0.057(3) 0.045(2) -0.002(2) -0.0078(19) -0.008(2)
C32 0.064(4) 0.087(4) 0.078(4) 0.010(3) 0.015(3) 0.027(3)
C33 0.029(2) 0.030(2) 0.045(2) -0.0014(17) 0.0075(18) 0.0027(16)
C34 0.032(2) 0.029(2) 0.050(2) 0.0044(17) 0.0032(18) -0.0003(17)
C35 0.036(2) 0.045(2) 0.057(3) 0.007(2) 0.013(2) 0.0022(19)
C36 0.048(3) 0.047(3) 0.079(3) 0.015(2) 0.027(3) 0.003(2)
C37 0.032(3) 0.053(3) 0.117(5) -0.002(3) 0.002(3) -0.004(2)
C38 0.031(2) 0.070(3) 0.090(4) -0.005(3) -0.009(3) -0.003(2)
C39 0.040(2) 0.044(3) 0.065(3) -0.006(2) -0.004(2) 0.002(2)
C40 0.076(4) 0.121(6) 0.083(4) 0.022(4) 0.019(3) -0.006(4)
C41 0.027(2) 0.039(2) 0.0367(19) -0.0037(17) -0.0054(16) 0.0034(18)
C42 0.028(2) 0.035(2) 0.0372(19) -0.0025(16) -0.0017(16) 0.0035(17)
C43 0.034(2) 0.041(2) 0.048(2) 0.0028(19) 0.0001(18) 0.0029(18)
C44 0.035(2) 0.055(3) 0.046(2) -0.003(2) 0.0045(19) -0.004(2)
C45 0.031(2) 0.061(3) 0.051(2) -0.015(2) 0.0031(19) -0.002(2)
C46 0.040(2) 0.048(3) 0.055(2) -0.014(2) -0.001(2) 0.010(2)
C47 0.031(2) 0.036(2) 0.049(2) -0.0026(18) 0.0005(18) 0.0011(18)
C48 0.062(3) 0.080(4) 0.069(3) 0.001(3) 0.018(3) -0.018(3)
C49 0.039(2) 0.048(3) 0.037(2) 0.0033(19) 0.0012(18) 0.000(2)
C57 0.031(2) 0.031(2) 0.049(2) 0.0057(18) 0.0047(18) 0.0028(17)
C58 0.046(3) 0.036(2) 0.049(2) 0.0066(18) 0.008(2) -0.0033(19)
C59 0.087(4) 0.047(3) 0.062(3) -0.003(2) 0.021(3) -0.019(3)
C60 0.113(5) 0.044(3) 0.082(4) -0.004(3) 0.027(4) -0.032(3)
C61 0.100(5) 0.046(3) 0.081(4) 0.017(3) 0.025(3) -0.015(3)
C62 0.075(4) 0.066(3) 0.062(3) 0.023(3) 0.009(3) -0.009(3)
C63 0.054(3) 0.049(3) 0.056(3) 0.015(2) 0.000(2) -0.004(2)
C64 0.206(9) 0.101(6) 0.103(5) -0.017(4) 0.036(6) -0.097(6)
C65 0.032(2) 0.027(2) 0.043(2) -0.0070(16) 0.0058(18) -0.0010(16)
C66 0.032(2) 0.039(2) 0.041(2) -0.0080(17) 0.0001(17) -0.0041(18)
C67 0.038(2) 0.045(2) 0.046(2) -0.0026(19) 0.0016(19) -0.0058(19)
C68 0.045(3) 0.061(3) 0.055(3) -0.003(2) 0.010(2) -0.017(2)
C69 0.036(3) 0.085(4) 0.064(3) -0.017(3) 0.013(2) -0.017(3)
C70 0.032(2) 0.074(4) 0.070(3) -0.017(3) -0.005(2) 0.005(2)
C71 0.036(2) 0.047(3) 0.055(2) -0.010(2) -0.0008(19) 0.000(2)
C72 0.077(4) 0.085(4) 0.084(4) 0.011(3) 0.013(3) -0.038(3)
C73 0.031(2) 0.032(2) 0.0317(18) -0.0027(16) 0.0034(16) -0.0007(17)
C74 0.032(2) 0.036(2) 0.0334(19) -0.0001(16) 0.0043(16) -0.0025(17)
C75 0.037(2) 0.038(2) 0.038(2) 0.0001(17) 0.0071(17) 0.0004(18)
C76 0.046(3) 0.043(2) 0.040(2) 0.0041(18) 0.0081(19) -0.006(2)
C77 0.039(3) 0.057(3) 0.051(2) 0.002(2) 0.009(2) -0.015(2)
C78 0.031(2) 0.062(3) 0.055(3) 0.007(2) 0.0050(19) -0.005(2)
C79 0.037(2) 0.045(2) 0.042(2) 0.0037(18) 0.0032(18) -0.0025(19)
C80 0.065(3) 0.043(3) 0.067(3) 0.013(2) 0.013(3) -0.007(2)
C81 0.036(2) 0.036(2) 0.0281(18) -0.0005(16) 0.0011(16) 0.0017(18)
C82 0.038(2) 0.041(2) 0.0310(18) 0.0011(16) 0.0033(16) 0.0022(18)
C83 0.049(3) 0.036(2) 0.043(2) 0.0008(17) 0.0102(19) 0.0007(19)
C84 0.056(3) 0.043(3) 0.059(3) 0.006(2) 0.017(2) 0.013(2)
C85 0.045(3) 0.066(3) 0.078(3) 0.006(3) 0.019(3) 0.010(2)
C86 0.043(3) 0.055(3) 0.096(4) 0.004(3) 0.018(3) -0.004(2)
C87 0.048(3) 0.038(2) 0.061(3) -0.002(2) 0.009(2) 0.003(2)
C88 0.086(4) 0.051(3) 0.101(4) 0.005(3) 0.042(3) 0.027(3)
C89 0.034(2) 0.029(2) 0.0303(18) 0.0033(15) 0.0001(16) 0.0020(17)
C90 0.039(2) 0.034(2) 0.040(2) 0.0020(17) 0.0089(18) 0.0056(18)
C91 0.047(3) 0.039(2) 0.059(3) -0.005(2) 0.016(2) 0.001(2)
C92 0.070(4) 0.038(3) 0.086(3) -0.007(2) 0.034(3) 0.007(2)
C93 0.059(4) 0.053(3) 0.114(5) 0.004(3) 0.029(3) 0.022(3)
C94 0.045(3) 0.063(4) 0.102(4) -0.003(3) 0.009(3) 0.018(3)
C95 0.037(2) 0.047(3) 0.069(3) -0.003(2) 0.003(2) 0.005(2)
C96 0.100(5) 0.051(3) 0.166(7) -0.033(4) 0.058(5) -0.001(3)
C97 0.030(2) 0.034(2) 0.036(2) 0.0086(17) 0.0014(17) 0.0001(17)
C98 0.029(2) 0.033(2) 0.042(2) 0.0104(17) 0.0030(17) -0.0014(17)
C99 0.035(2) 0.040(2) 0.044(2) 0.0078(18) 0.0013(18) 0.0026(18)
C100 0.036(2) 0.044(2) 0.060(3) 0.014(2) 0.008(2) 0.007(2)
C101 0.030(2) 0.056(3) 0.064(3) 0.023(2) 0.000(2) 0.006(2)
C102 0.036(2) 0.054(3) 0.056(3) 0.014(2) -0.012(2) -0.002(2)
C103 0.037(2) 0.041(2) 0.046(2) 0.0096(18) -0.0038(18) -0.0032(19)
C104 0.053(3) 0.060(3) 0.090(4) -0.001(3) 0.006(3) 0.022(3)
C105 0.070(3) 0.048(3) 0.061(3) -0.016(2) 0.009(3) -0.011(3)
C110 0.177(3) 0.089(2) 0.131(3) -0.0421(19) 0.005(3) -0.004(2)
C109 0.177(3) 0.089(2) 0.131(3) -0.0421(19) 0.005(3) -0.004(2)
C108 0.177(3) 0.089(2) 0.131(3) -0.0421(19) 0.005(3) -0.004(2)
C107 0.177(3) 0.089(2) 0.131(3) -0.0421(19) 0.005(3) -0.004(2)
C106 0.177(3) 0.089(2) 0.131(3) -0.0421(19) 0.005(3) -0.004(2)
C111 0.177(3) 0.089(2) 0.131(3) -0.0421(19) 0.005(3) -0.004(2)
C112 0.177(3) 0.089(2) 0.131(3) -0.0421(19) 0.005(3) -0.004(2)
C113 0.029(2) 0.0262(19) 0.041(2) 0.0019(15) -0.0019(16) -0.0045(16)
C114 0.033(2) 0.030(2) 0.048(2) 0.0042(17) -0.0071(17) -0.0023(17)
C115 0.048(3) 0.037(2) 0.049(2) 0.0015(18) -0.014(2) 0.000(2)
C116 0.071(4) 0.044(3) 0.065(3) 0.004(2) -0.032(3) -0.004(2)
C117 0.049(3) 0.050(3) 0.099(4) 0.013(3) -0.035(3) -0.002(2)
C118 0.032(2) 0.046(3) 0.104(4) 0.016(3) -0.013(3) -0.001(2)
C119 0.033(2) 0.040(2) 0.068(3) 0.006(2) 0.000(2) -0.0016(19)
C120 0.117(5) 0.093(5) 0.064(3) -0.003(3) -0.049(3) 0.014(4)

loop_
_atom_type_symbol
_atom_type_description
_atom_type_scat_dispersion_real
_atom_type_scat_dispersion_imag
_atom_type_scat_source
C C 0.0033 0.0016 'International Tables Vol C Tables 4.2.6.8 and 6.1.1.4'
H H 0.0000 0.0000 'International Tables Vol C Tables 4.2.6.8 and 6.1.1.4'
N N 0.0061 0.0033 'International Tables Vol C Tables 4.2.6.8 and 6.1.1.4'
O O 0.0106 0.0060 'International Tables Vol C Tables 4.2.6.8 and 6.1.1.4'
Fe Fe 0.3463 0.8444 'International Tables Vol C Tables 4.2.6.8 and 6.1.1.4'
Dy Dy -0.1892 4.4098 'International Tables Vol C Tables 4.2.6.8 and 6.1.1.4'

loop_
_geom_angle_atom_site_label_1
_geom_angle_atom_site_label_2
_geom_angle_atom_site_label_3
_geom_angle
O1 Fe1 Dy1 51.75(6)
O1 Fe1 O2 86.37(9)
O1 Fe1 O23 98.88(10)
O1 Fe1 O26 94.02(10)
O1 Fe1 O32 175.37(10)
O2 Fe1 Dy1 52.05(7)
O2 Fe1 O23 174.66(10)
O2 Fe1 O26 97.33(10)
O2 Fe1 O32 93.33(10)
O3 Fe1 Dy1 52.41(7)
O3 Fe1 O1 86.04(10)
O3 Fe1 O2 86.09(9)
O3 Fe1 O23 93.30(10)
O3 Fe1 O26 176.58(10)
O3 Fe1 O32 98.56(10)
O23 Fe1 Dy1 131.06(7)
O23 Fe1 O32 81.51(10)
O26 Fe1 Dy1 129.93(7)
O26 Fe1 O23 83.31(10)
O26 Fe1 O32 81.43(10)
O32 Fe1 Dy1 131.08(7)
O2 Fe2 Dy3 45.87(7)
O2 Fe2 O4 85.67(10)
O2 Fe2 O5 91.14(10)
O2 Fe2 O27 99.84(10)
O2 Fe2 O29 99.64(10)
O2 Fe2 N1 162.32(10)
O4 Fe2 Dy3 42.76(7)
O4 Fe2 O5 100.33(10)
O4 Fe2 O27 174.03(10)
O4 Fe2 O29 92.95(10)
O4 Fe2 N1 79.51(10)
O5 Fe2 Dy3 110.55(7)
O5 Fe2 O27 81.97(10)
O5 Fe2 O29 163.51(10)
O5 Fe2 N1 82.18(11)
O27 Fe2 Dy3 141.55(7)
O27 Fe2 N1 95.43(10)
O29 Fe2 Dy3 85.85(7)
O29 Fe2 O27 83.90(10)
O29 Fe2 N1 90.75(11)
N1 Fe2 Dy3 121.70(7)
O3 Fe3 Dy4 45.61(7)
O3 Fe3 O6 90.52(10)
O3 Fe3 O7 85.95(10)
O3 Fe3 O21 98.50(10)
O3 Fe3 O33 101.79(10)
O3 Fe3 N2 161.84(11)
O6 Fe3 Dy4 108.58(7)
O6 Fe3 O21 163.82(11)
O6 Fe3 O33 80.89(10)
O6 Fe3 N2 81.49(10)
O7 Fe3 Dy4 42.96(7)
O7 Fe3 O6 99.14(10)
O7 Fe3 O21 94.90(10)
O7 Fe3 O33 172.26(10)
O7 Fe3 N2 79.31(11)
O21 Fe3 Dy4 87.21(7)
O21 Fe3 O33 84.12(10)
O21 Fe3 N2 93.31(11)
O33 Fe3 Dy4 144.38(6)
O33 Fe3 N2 93.07(10)
N2 Fe3 Dy4 121.93(8)
O1 Fe4 Dy2 46.11(7)
O1 Fe4 O8 90.87(10)
O1 Fe4 O9 86.45(10)
O1 Fe4 O22 100.42(10)
O1 Fe4 O24 98.38(10)
O1 Fe4 N3 162.45(11)
O8 Fe4 Dy2 109.92(7)
O8 Fe4 O22 80.21(10)
O8 Fe4 O24 162.80(11)
O8 Fe4 N3 82.00(11)
O9 Fe4 Dy2 42.95(7)
O9 Fe4 O8 100.60(11)
O9 Fe4 O22 173.10(10)
O9 Fe4 O24 94.46(11)
O9 Fe4 N3 79.20(11)
O22 Fe4 Dy2 143.27(7)
O22 Fe4 N3 94.18(11)
O24 Fe4 Dy2 86.79(7)
O24 Fe4 O22 83.85(10)
O24 Fe4 N3 92.79(11)
N3 Fe4 Dy2 121.76(9)
Fe1 Dy1 Dy2 71.436(11)
Fe1 Dy1 Dy3 71.273(10)
Fe1 Dy1 Dy4 72.108(10)
Dy2 Dy1 Dy3 110.852(6)
Dy4 Dy1 Dy2 110.432(6)
Dy4 Dy1 Dy3 110.291(6)
O1 Dy1 Fe1 40.96(6)
O1 Dy1 Dy2 37.42(6)
O1 Dy1 Dy3 106.39(6)
O1 Dy1 Dy4 78.31(6)
O1 Dy1 O2 69.75(8)
O1 Dy1 O3 69.03(8)
O1 Dy1 O5 69.91(7)
O1 Dy1 O6 123.74(7)
O2 Dy1 Fe1 41.25(5)
O2 Dy1 Dy2 78.62(5)
O2 Dy1 Dy3 37.00(5)
O2 Dy1 Dy4 106.97(6)
O2 Dy1 O3 69.13(8)
O2 Dy1 O5 64.60(8)
O2 Dy1 O6 67.75(7)
O3 Dy1 Fe1 40.90(6)
O3 Dy1 Dy2 106.16(5)
O3 Dy1 Dy3 77.61(5)
O3 Dy1 Dy4 38.07(6)
O3 Dy1 O5 125.93(7)
O3 Dy1 O6 62.47(7)
O5 Dy1 Fe1 85.16(5)
O5 Dy1 Dy2 39.22(5)
O5 Dy1 Dy3 81.86(5)
O5 Dy1 Dy4 148.12(5)
O5 Dy1 O6 119.21(7)
O6 Dy1 Fe1 82.94(5)
O6 Dy1 Dy2 146.37(5)
O6 Dy1 Dy3 38.02(5)
O6 Dy1 Dy4 80.63(5)
O10 Dy1 Fe1 128.14(7)
O10 Dy1 Dy2 59.90(7)
O10 Dy1 Dy3 141.19(6)
O10 Dy1 Dy4 107.97(7)
O10 Dy1 O1 87.36(9)
O10 Dy1 O2 132.74(9)
O10 Dy1 O3 140.41(8)
O10 Dy1 O5 68.86(9)
O10 Dy1 O6 148.89(8)
O12 Dy1 Fe1 127.82(7)
O12 Dy1 Dy2 111.81(7)
O12 Dy1 Dy3 58.78(7)
O12 Dy1 Dy4 137.34(7)
O12 Dy1 O1 143.14(9)
O12 Dy1 O2 87.00(9)
O12 Dy1 O3 129.61(9)
O12 Dy1 O5 74.41(8)
O12 Dy1 O6 67.53(8)
O12 Dy1 O10 88.30(10)
O14 Dy1 Fe1 123.75(7)
O14 Dy1 Dy2 139.64(7)
O14 Dy1 Dy3 109.50(7)
O14 Dy1 Dy4 54.49(7)
O14 Dy1 O1 127.91(9)
O14 Dy1 O2 139.18(9)
O14 Dy1 O3 83.22(9)
O14 Dy1 O5 150.80(9)
O14 Dy1 O6 73.05(8)
O14 Dy1 O10 87.57(10)
O14 Dy1 O12 88.40(9)
Fe4 Dy2 Dy1 61.216(9)
O1 Dy2 Fe4 35.76(6)
O1 Dy2 Dy1 37.33(5)
O1 Dy2 O5 77.74(8)
O1 Dy2 O11 108.85(9)
O1 Dy2 O27 74.98(8)
O1 Dy2 O30 145.77(10)
O1 Dy2 C105 159.80(12)
O5 Dy2 Fe4 108.81(6)
O5 Dy2 Dy1 48.06(6)
O5 Dy2 O11 74.80(9)
O5 Dy2 O27 66.11(8)
O5 Dy2 O30 136.48(10)
O5 Dy2 C105 113.41(12)
O9 Dy2 Fe4 35.72(7)
O9 Dy2 Dy1 80.98(6)
O9 Dy2 O1 69.54(9)
O9 Dy2 O5 124.86(9)
O9 Dy2 O11 75.51(9)
O9 Dy2 O25 79.42(9)
O9 Dy2 O27 137.89(9)
O9 Dy2 O30 84.72(11)
O9 Dy2 O31 138.59(10)
O9 Dy2 C105 112.32(14)
O11 Dy2 Fe4 100.13(7)
O11 Dy2 Dy1 78.20(6)
O11 Dy2 O27 139.04(8)
O11 Dy2 O30 84.88(11)
O11 Dy2 C105 90.72(13)
O25 Dy2 Fe4 67.23(6)
O25 Dy2 Dy1 114.91(6)
O25 Dy2 O1 77.74(8)
O25 Dy2 O5 135.03(9)
O25 Dy2 O11 149.42(9)
O25 Dy2 O27 71.41(8)
O25 Dy2 O30 75.58(11)
O25 Dy2 C105 82.82(12)
O27 Dy2 Fe4 103.45(6)
O27 Dy2 Dy1 84.47(5)
O27 Dy2 C105 93.73(14)
O30 Dy2 Fe4 112.46(9)
O30 Dy2 Dy1 160.09(10)
O30 Dy2 O27 115.36(11)
O30 Dy2 C105 27.63(13)
O31 Dy2 Fe4 161.00(8)
O31 Dy2 Dy1 136.06(7)
O31 Dy2 O1 149.66(10)
O31 Dy2 O5 88.01(9)
O31 Dy2 O11 92.64(10)
O31 Dy2 O25 94.74(10)
O31 Dy2 O27 74.77(9)
O31 Dy2 O30 54.43(11)
O31 Dy2 C105 26.95(13)
C105 Dy2 Fe4 137.77(11)
C105 Dy2 Dy1 160.23(11)
Fe2 Dy3 Dy1 59.472(10)
O2 Dy3 Fe2 35.38(6)
O2 Dy3 Dy1 37.06(6)
O2 Dy3 O13 109.33(8)
O2 Dy3 O17 145.08(9)
O2 Dy3 O33 75.58(8)
O2 Dy3 C49 158.76(10)
O4 Dy3 Fe2 35.56(6)
O4 Dy3 Dy1 77.78(6)
O4 Dy3 O2 68.77(8)
O4 Dy3 O6 123.39(9)
O4 Dy3 O13 73.11(9)
O4 Dy3 O16 137.49(9)
O4 Dy3 O17 83.33(9)
O4 Dy3 O28 79.76(9)
O4 Dy3 O33 138.78(8)
O4 Dy3 C49 110.35(11)
O6 Dy3 Fe2 108.84(6)
O6 Dy3 Dy1 49.93(6)
O6 Dy3 O2 78.34(8)
O6 Dy3 O13 76.37(9)
O6 Dy3 O16 91.21(9)
O6 Dy3 O17 136.16(8)
O6 Dy3 O28 137.16(8)
O6 Dy3 O33 66.08(8)
O6 Dy3 C49 116.11(11)
O13 Dy3 Fe2 99.21(6)
O13 Dy3 Dy1 78.61(6)
O13 Dy3 O17 80.56(9)
O13 Dy3 O33 140.45(8)
O13 Dy3 C49 89.92(10)
O16 Dy3 Fe2 157.59(8)
O16 Dy3 Dy1 141.11(7)
O16 Dy3 O2 149.95(9)
O16 Dy3 O13 95.10(10)
O16 Dy3 O17 54.24(9)
O16 Dy3 O33 74.43(9)
O16 Dy3 C49 27.40(11)
O17 Dy3 Fe2 111.32(7)
O17 Dy3 Dy1 155.15(7)
O17 Dy3 O33 118.58(9)
O17 Dy3 C49 27.05(11)
O28 Dy3 Fe2 67.57(6)
O28 Dy3 Dy1 115.69(6)
O28 Dy3 O2 78.65(8)
O28 Dy3 O13 145.85(9)
O28 Dy3 O16 91.02(10)
O28 Dy3 O17 75.99(9)
O28 Dy3 O33 73.44(8)
O28 Dy3 C49 80.33(10)
O33 Dy3 Fe2 104.06(5)
O33 Dy3 Dy1 86.23(5)
O33 Dy3 C49 95.51(10)
C49 Dy3 Fe2 135.03(9)
C49 Dy3 Dy1 163.55(9)
Fe3 Dy4 Dy1 61.365(10)
O3 Dy4 Fe3 35.25(6)
O3 Dy4 Dy1 38.27(6)
O3 Dy4 O15 112.69(8)
O3 Dy4 O18 144.66(9)
O3 Dy4 O22 74.10(7)
O3 Dy4 C57 157.82(10)
O7 Dy4 Fe3 35.45(6)
O7 Dy4 Dy1 80.38(6)
O7 Dy4 O3 68.78(8)
O7 Dy4 O8 128.50(8)
O7 Dy4 O15 75.68(9)
O7 Dy4 O18 85.06(8)
O7 Dy4 O19 138.73(9)
O7 Dy4 O20 76.89(9)
O7 Dy4 O22 135.38(8)
O7 Dy4 C57 112.37(10)
O8 Dy4 Fe3 111.56(6)
O8 Dy4 Dy1 51.26(6)
O8 Dy4 O3 80.04(8)
O8 Dy4 O15 80.31(9)
O8 Dy4 O18 135.23(9)
O8 Dy4 O19 85.21(9)
O8 Dy4 O22 65.29(8)
O8 Dy4 C57 111.71(11)
O15 Dy4 Fe3 102.06(6)
O15 Dy4 Dy1 81.68(6)
O15 Dy4 O18 81.52(9)
O15 Dy4 O22 143.58(9)
O15 Dy4 C57 88.36(10)
O18 Dy4 Fe3 112.11(6)
O18 Dy4 Dy1 160.03(6)
O18 Dy4 O22 114.30(8)
O18 Dy4 C57 27.31(10)
O19 Dy4 Fe3 160.55(7)
O19 Dy4 Dy1 136.43(7)
O19 Dy4 O3 149.99(8)
O19 Dy4 O15 90.12(9)
O19 Dy4 O18 54.27(9)
O19 Dy4 O22 76.01(9)
O19 Dy4 C57 27.28(10)
O20 Dy4 Fe3 66.18(6)
O20 Dy4 Dy1 116.53(6)
O20 Dy4 O3 78.29(8)
O20 Dy4 O8 135.94(8)
O20 Dy4 O15 143.64(9)
O20 Dy4 O18 72.75(9)
O20 Dy4 O19 95.05(9)
O20 Dy4 O22 72.04(8)
O20 Dy4 C57 80.48(10)
O22 Dy4 Fe3 101.44(6)
O22 Dy4 Dy1 85.66(5)
O22 Dy4 C57 93.32(9)
C57 Dy4 Fe3 136.60(9)
C57 Dy4 Dy1 161.43(9)
Fe1 O1 Dy1 87.29(8)
Fe1 O1 Dy2 133.88(12)
Fe4 O1 Fe1 117.32(12)
Fe4 O1 Dy1 113.83(11)
Fe4 O1 Dy2 98.13(10)
Dy1 O1 Dy2 105.24(9)
Fe1 O2 Dy1 86.71(8)
Fe1 O2 Dy3 133.75(12)
Fe2 O2 Fe1 118.59(11)
Fe2 O2 Dy1 110.30(11)
Fe2 O2 Dy3 98.75(9)
Dy3 O2 Dy1 105.94(9)
Fe1 O3 Dy1 86.69(9)
Fe1 O3 Dy4 134.85(11)
Fe3 O3 Fe1 117.00(12)
Fe3 O3 Dy1 113.40(10)
Fe3 O3 Dy4 99.14(10)
Dy4 O3 Dy1 103.66(9)
Fe2 O4 Dy3 101.68(10)
C1 O4 Fe2 121.3(2)
C1 O4 Dy3 135.9(2)
Fe2 O5 Dy1 93.34(9)
Fe2 O5 Dy2 108.66(10)
Dy2 O5 Dy1 92.73(7)
C4 O5 Fe2 108.7(2)
C4 O5 Dy1 122.9(2)
C4 O5 Dy2 125.5(2)
Fe3 O6 Dy1 93.14(8)
Fe3 O6 Dy3 110.25(10)
Dy3 O6 Dy1 92.05(8)
C9 O6 Fe3 109.5(2)
C9 O6 Dy1 122.7(2)
C9 O6 Dy3 124.3(2)
Fe3 O7 Dy4 101.59(10)
C12 O7 Fe3 121.2(2)
C12 O7 Dy4 136.2(2)
Fe4 O8 Dy4 110.92(11)
C17 O8 Fe4 109.4(2)
C17 O8 Dy4 125.3(2)
Fe4 O9 Dy2 101.34(11)
C20 O9 Fe4 121.4(2)
C20 O9 Dy2 136.2(2)
C25 O10 Dy1 150.8(3)
C25 O11 Dy2 118.4(2)
C33 O12 Dy1 157.6(3)
C33 O13 Dy3 115.8(2)
C41 O14 Dy1 164.7(2)
C41 O15 Dy4 110.2(2)
C49 O16 Dy3 93.4(2)
C49 O17 Dy3 90.4(2)
C57 O18 Dy4 89.8(2)
C57 O19 Dy4 93.2(2)
C65 O20 Dy4 138.5(2)
C65 O21 Fe3 122.2(2)
Fe4 O22 Dy4 100.85(9)
C73 O22 Fe4 118.7(2)
C73 O22 Dy4 121.2(2)
C73 O23 Fe1 126.7(2)
C81 O24 Fe4 123.7(2)
C81 O25 Dy2 136.5(2)
C89 O26 Fe1 127.6(2)
Fe2 O27 Dy2 101.38(9)
C89 O27 Fe2 116.1(2)
C89 O27 Dy2 124.2(2)
C97 O28 Dy3 135.0(2)
C97 O29 Fe2 126.3(2)
C105 O30 Dy2 90.4(3)
C105 O31 Dy2 93.7(3)
C113 O32 Fe1 128.2(2)
Fe3 O33 Dy3 100.31(9)
C113 O33 Fe3 118.4(2)
C113 O33 Dy3 120.1(2)
C2 N1 Fe2 103.0(2)
C2 N1 C3 113.9(3)
C3 N1 Fe2 105.1(2)
C5 N1 Fe2 113.4(2)
C5 N1 C2 109.7(3)
C5 N1 C3 111.4(3)
C10 N2 Fe3 104.5(2)
C11 N2 Fe3 103.3(2)
C11 N2 C10 113.8(3)
C11 N2 C13 110.4(3)
C13 N2 Fe3 115.2(2)
C13 N2 C10 109.6(3)
C18 N3 Fe4 106.1(2)
C18 N3 C21 111.5(3)
C19 N3 Fe4 104.3(2)
C19 N3 C18 113.1(3)
C19 N3 C21 110.7(3)
C21 N3 Fe4 110.8(2)
O4 C1 H1A 110.0
O4 C1 H1B 110.0
O4 C1 C2 108.4(3)
H1A C1 H1B 108.4
C2 C1 H1A 110.0
C2 C1 H1B 110.0
N1 C2 C1 111.0(3)
N1 C2 H2A 109.4
N1 C2 H2B 109.4
C1 C2 H2A 109.4
C1 C2 H2B 109.4
H2A C2 H2B 108.0
N1 C3 H3A 109.2
N1 C3 H3B 109.2
N1 C3 C4 111.9(3)
H3A C3 H3B 107.9
C4 C3 H3A 109.2
C4 C3 H3B 109.2
O5 C4 C3 110.1(3)
O5 C4 H4A 109.6
O5 C4 H4B 109.6
C3 C4 H4A 109.6
C3 C4 H4B 109.6
H4A C4 H4B 108.2
N1 C5 H5A 108.3
N1 C5 H5B 108.3
N1 C5 C6 115.8(3)
H5A C5 H5B 107.4
C6 C5 H5A 108.3
C6 C5 H5B 108.3
C5 C6 H6A 109.1
C5 C6 H6B 109.1
H6A C6 H6B 107.9
C7 C6 C5 112.4(4)
C7 C6 H6A 109.1
C7 C6 H6B 109.1
C6 C7 H7A 109.5
C6 C7 H7B 109.5
C6 C7 C8 110.7(5)
H7A C7 H7B 108.1
C8 C7 H7A 109.5
C8 C7 H7B 109.5
C7 C8 H8A 109.5
C7 C8 H8B 109.5
C7 C8 H8C 109.5
H8A C8 H8B 109.5
H8A C8 H8C 109.5
H8B C8 H8C 109.5
O6 C9 H9A 110.0
O6 C9 H9B 110.0
O6 C9 C10 108.6(3)
H9A C9 H9B 108.4
C10 C9 H9A 110.0
C10 C9 H9B 110.0
N2 C10 C9 111.9(3)
N2 C10 H10A 109.2
N2 C10 H10B 109.2
C9 C10 H10A 109.2
C9 C10 H10B 109.2
H10A C10 H10B 107.9
N2 C11 H11A 109.3
N2 C11 H11B 109.3
N2 C11 C12 111.4(3)
H11A C11 H11B 108.0
C12 C11 H11A 109.3
C12 C11 H11B 109.3
O7 C12 C11 109.3(3)
O7 C12 H12A 109.8
O7 C12 H12B 109.8
C11 C12 H12A 109.8
C11 C12 H12B 109.8
H12A C12 H12B 108.3
N2 C13 H13A 108.6
N2 C13 H13B 108.6
N2 C13 C14 114.7(3)
H13A C13 H13B 107.6
C14 C13 H13A 108.6
C14 C13 H13B 108.6
C13 C14 H14A 109.0
C13 C14 H14B 109.0
H14A C14 H14B 107.8
C15 C14 C13 113.1(4)
C15 C14 H14A 109.0
C15 C14 H14B 109.0
C14 C15 H15A 109.1
C14 C15 H15B 109.1
C14 C15 C16 112.4(4)
H15A C15 H15B 107.9
C16 C15 H15A 109.1
C16 C15 H15B 109.1
C15 C16 H16A 109.5
C15 C16 H16B 109.5
C15 C16 H16C 109.5
H16A C16 H16B 109.5
H16A C16 H16C 109.5
H16B C16 H16C 109.5
O8 C17 H17A 109.8
O8 C17 H17B 109.8
O8 C17 C18 109.2(3)
H17A C17 H17B 108.3
C18 C17 H17A 109.8
C18 C17 H17B 109.8
N3 C18 C17 111.6(3)
N3 C18 H18A 109.3
N3 C18 H18B 109.3
C17 C18 H18A 109.3
C17 C18 H18B 109.3
H18A C18 H18B 108.0
N3 C19 H19A 109.6
N3 C19 H19B 109.6
N3 C19 C20 110.4(3)
H19A C19 H19B 108.1
C20 C19 H19A 109.6
C20 C19 H19B 109.6
O9 C20 C19 107.9(3)
O9 C20 H20A 110.1
O9 C20 H20B 110.1
C19 C20 H20A 110.1
C19 C20 H20B 110.1
H20A C20 H20B 108.4
N3 C21 H21A 108.0
N3 C21 H21B 108.0
N3 C21 C22 117.2(3)
H21A C21 H21B 107.2
C22 C21 H21A 108.0
C22 C21 H21B 108.0
C21 C22 H22A 109.6
C21 C22 H22B 109.6
C21 C22 C23 110.5(4)
H22A C22 H22B 108.1
C23 C22 H22A 109.6
C23 C22 H22B 109.6
C22 C23 H23A 108.8
C22 C23 H23B 108.8
H23A C23 H23B 107.7
C24 C23 C22 113.6(4)
C24 C23 H23A 108.8
C24 C23 H23B 108.8
C23 C24 H24A 109.5
C23 C24 H24B 109.5
C23 C24 H24C 109.5
H24A C24 H24B 109.5
H24A C24 H24C 109.5
H24B C24 H24C 109.5
O10 C25 C26 117.4(4)
O11 C25 O10 124.0(4)
O11 C25 C26 118.6(3)
C27 C26 C25 120.1(4)
C27 C26 C31 119.7(4)
C31 C26 C25 120.2(4)
C26 C27 H27 119.3
C26 C27 C28 121.3(4)
C28 C27 H27 119.3
C27 C28 C32 120.5(5)
C29 C28 C27 117.7(4)
C29 C28 C32 121.8(5)
C28 C29 H29 119.3
C30 C29 C28 121.4(4)
C30 C29 H29 119.3
C29 C30 H30 119.5
C29 C30 C31 120.9(5)
C31 C30 H30 119.5
C26 C31 H31 120.5
C30 C31 C26 118.9(4)
C30 C31 H31 120.5
C28 C32 H32A 109.5
C28 C32 H32B 109.5
C28 C32 H32C 109.5
H32A C32 H32B 109.5
H32A C32 H32C 109.5
H32B C32 H32C 109.5
O12 C33 C34 115.5(4)
O13 C33 O12 124.5(3)
O13 C33 C34 120.0(3)
C35 C34 C33 120.1(4)
C39 C34 C33 120.4(4)
C39 C34 C35 119.4(4)
C34 C35 H35 120.2
C34 C35 C36 119.7(4)
C36 C35 H35 120.2
C35 C36 C40 122.4(5)
C37 C36 C35 118.9(4)
C37 C36 C40 118.7(5)
C36 C37 H37 118.9
C38 C37 C36 122.1(4)
C38 C37 H37 118.9
C37 C38 H38 120.8
C37 C38 C39 118.4(5)
C39 C38 H38 120.8
C34 C39 C38 121.5(5)
C34 C39 H39 119.3
C38 C39 H39 119.3
C36 C40 H40A 109.5
C36 C40 H40B 109.5
C36 C40 H40C 109.5
H40A C40 H40B 109.5
H40A C40 H40C 109.5
H40B C40 H40C 109.5
O14 C41 C42 117.4(3)
O15 C41 O14 123.1(3)
O15 C41 C42 119.5(3)
C43 C42 C41 119.4(3)
C47 C42 C41 120.8(3)
C47 C42 C43 119.8(3)
C42 C43 H43 119.6
C44 C43 C42 120.8(4)
C44 C43 H43 119.6
C43 C44 C45 118.2(4)
C43 C44 C48 120.5(4)
C45 C44 C48 121.3(4)
C44 C45 H45 119.1
C46 C45 C44 121.8(4)
C46 C45 H45 119.1
C45 C46 H46 120.0
C45 C46 C47 119.9(4)
C47 C46 H46 120.0
C42 C47 C46 119.6(4)
C42 C47 H47 120.2
C46 C47 H47 120.2
C44 C48 H48A 109.5
C44 C48 H48B 109.5
C44 C48 H48C 109.5
H48A C48 H48B 109.5
H48A C48 H48C 109.5
H48B C48 H48C 109.5
O16 C49 Dy3 59.2(2)
O16 C49 C50A_a 117.7(5)
O16 C49 C50B_b 118.4(5)
O17 C49 Dy3 62.5(2)
O17 C49 O16 121.0(4)
O17 C49 C50A_a 121.1(5)
O17 C49 C50B_b 120.1(4)
C50A_a C49 Dy3 174.5(4)
C50B_b C49 Dy3 164.4(4)
C51A_a C50A_a C49 121.0(6)
C51A_a C50A_a C55A_a 120.0
C55A_a C50A_a C49 118.9(6)
C50A_a C51A_a H51A_a 120.0
C52A_a C51A_a C50A_a 120.0
C52A_a C51A_a H51A_a 120.0
C51A_a C52A_a C56A_a 120.4(8)
C53A_a C52A_a C51A_a 120.0
C53A_a C52A_a C56A_a 119.5(8)
C52A_a C53A_a H53A_a 120.0
C52A_a C53A_a C54A_a 120.0
C54A_a C53A_a H53A_a 120.0
C53A_a C54A_a H54A_a 120.0
C55A_a C54A_a C53A_a 120.0
C55A_a C54A_a H54A_a 120.0
C50A_a C55A_a H55A_a 120.0
C54A_a C55A_a C50A_a 120.0
C54A_a C55A_a H55A_a 120.0
C51B_b C50B_b C49 119.3(5)
C51B_b C50B_b C55B_b 120.0
C55B_b C50B_b C49 120.7(5)
C50B_b C51B_b H51B_b 120.0
C50B_b C51B_b C52B_b 120.0
C52B_b C51B_b H51B_b 120.0
C51B_b C52B_b C56B_b 119.6(8)
C53B_b C52B_b C51B_b 120.0
C53B_b C52B_b C56B_b 120.4(8)
C52B_b C53B_b H53B_b 120.0
C52B_b C53B_b C54B_b 120.0
C54B_b C53B_b H53B_b 120.0
C53B_b C54B_b H54B_b 120.0
C53B_b C54B_b C55B_b 120.0
C55B_b C54B_b H54B_b 120.0
C50B_b C55B_b H55B_b 120.0
C54B_b C55B_b C50B_b 120.0
C54B_b C55B_b H55B_b 120.0
C52A_a C56A_a H56A_a 109.5
C52A_a C56A_a H56B_a 109.5
C52A_a C56A_a H56C_a 109.5
H56A_a C56A_a H56B_a 109.5
H56A_a C56A_a H56C_a 109.5
H56B_a C56A_a H56C_a 109.5
C52B_b C56B_b H56D_b 109.5
C52B_b C56B_b H56E_b 109.5
C52B_b C56B_b H56F_b 109.5
H56D_b C56B_b H56E_b 109.5
H56D_b C56B_b H56F_b 109.5
H56E_b C56B_b H56F_b 109.5
O18 C57 Dy4 62.88(19)
O18 C57 O19 121.2(3)
O18 C57 C58 120.2(4)
O19 C57 Dy4 59.49(19)
O19 C57 C58 118.4(3)
C58 C57 Dy4 165.2(3)
C59 C58 C57 119.8(4)
C59 C58 C63 120.4(4)
C63 C58 C57 119.7(4)
C58 C59 H59 119.6
C58 C59 C60 120.8(5)
C60 C59 H59 119.6
C59 C60 C64 120.3(6)
C61 C60 C59 117.9(5)
C61 C60 C64 121.8(5)
C60 C61 H61 119.0
C62 C61 C60 121.9(5)
C62 C61 H61 119.0
C61 C62 H62 120.1
C61 C62 C63 119.9(5)
C63 C62 H62 120.1
C58 C63 C62 119.1(5)
C58 C63 H63 120.5
C62 C63 H63 120.5
C60 C64 H64A 109.5
C60 C64 H64B 109.5
C60 C64 H64C 109.5
H64A C64 H64B 109.5
H64A C64 H64C 109.5
H64B C64 H64C 109.5
O20 C65 O21 125.6(3)
O20 C65 C66 117.9(3)
O21 C65 C66 116.5(4)
C67 C66 C65 118.9(4)
C71 C66 C65 121.1(4)
C71 C66 C67 119.9(4)
C66 C67 H67 119.6
C68 C67 C66 120.8(4)
C68 C67 H67 119.6
C67 C68 C72 120.4(5)
C69 C68 C67 118.2(4)
C69 C68 C72 121.4(5)
C68 C69 H69 119.3
C70 C69 C68 121.4(4)
C70 C69 H69 119.3
C69 C70 H70 119.5
C69 C70 C71 121.0(5)
C71 C70 H70 119.5
C66 C71 H71 120.7
C70 C71 C66 118.6(4)
C70 C71 H71 120.7
C68 C72 H72A 109.5
C68 C72 H72B 109.5
C68 C72 H72C 109.5
H72A C72 H72B 109.5
H72A C72 H72C 109.5
H72B C72 H72C 109.5
O22 C73 C74 118.8(3)
O23 C73 O22 122.7(3)
O23 C73 C74 118.6(3)
C75 C74 C73 120.3(3)
C79 C74 C73 119.9(3)
C79 C74 C75 119.7(3)
C74 C75 H75 119.5
C76 C75 C74 121.0(4)
C76 C75 H75 119.5
C75 C76 C77 118.4(4)
C75 C76 C80 120.4(4)
C77 C76 C80 121.2(4)
C76 C77 H77 119.4
C78 C77 C76 121.1(4)
C78 C77 H77 119.4
C77 C78 H78 119.8
C77 C78 C79 120.4(4)
C79 C78 H78 119.8
C74 C79 H79 120.3
C78 C79 C74 119.4(4)
C78 C79 H79 120.3
C76 C80 H80A 109.5
C76 C80 H80B 109.5
C76 C80 H80C 109.5
H80A C80 H80B 109.5
H80A C80 H80C 109.5
H80B C80 H80C 109.5
O24 C81 C82 117.1(3)
O25 C81 O24 125.0(3)
O25 C81 C82 117.9(3)
C83 C82 C81 118.8(4)
C87 C82 C81 121.6(4)
C87 C82 C83 119.6(4)
C82 C83 H83 119.6
C84 C83 C82 120.7(4)
C84 C83 H83 119.6
C83 C84 C88 120.5(4)
C85 C84 C83 118.3(4)
C85 C84 C88 121.2(4)
C84 C85 H85 119.2
C84 C85 C86 121.6(4)
C86 C85 H85 119.2
C85 C86 H86 119.9
C85 C86 C87 120.1(4)
C87 C86 H86 119.9
C82 C87 C86 119.6(4)
C82 C87 H87 120.2
C86 C87 H87 120.2
C84 C88 H88A 109.5
C84 C88 H88B 109.5
C84 C88 H88C 109.5
H88A C88 H88B 109.5
H88A C88 H88C 109.5
H88B C88 H88C 109.5
O26 C89 O27 122.9(3)
O26 C89 C90 118.6(3)
O27 C89 C90 118.5(3)
C91 C90 C89 120.9(4)
C95 C90 C89 119.7(4)
C95 C90 C91 119.3(4)
C90 C91 H91 119.3
C90 C91 C92 121.4(4)
C92 C91 H91 119.3
C91 C92 C96 120.6(5)
C93 C92 C91 117.4(5)
C93 C92 C96 121.9(5)
C92 C93 H93 118.9
C94 C93 C92 122.2(5)
C94 C93 H93 118.9
C93 C94 H94 120.3
C93 C94 C95 119.4(5)
C95 C94 H94 120.3
C90 C95 C94 120.3(5)
C90 C95 H95 119.8
C94 C95 H95 119.8
C92 C96 H96A 109.5
C92 C96 H96B 109.5
C92 C96 H96C 109.5
H96A C96 H96B 109.5
H96A C96 H96C 109.5
H96B C96 H96C 109.5
O28 C97 O29 124.4(3)
O28 C97 C98 119.7(3)
O29 C97 C98 116.0(3)
C99 C98 C97 120.3(4)
C99 C98 C103 119.3(4)
C103 C98 C97 120.4(4)
C98 C99 H99 119.2
C98 C99 C100 121.7(4)
C100 C99 H99 119.2
C99 C100 C104 120.1(4)
C101 C100 C99 118.1(4)
C101 C100 C104 121.8(4)
C100 C101 H101 119.6
C102 C101 C100 120.8(4)
C102 C101 H101 119.6
C101 C102 H102 119.5
C101 C102 C103 121.1(4)
C103 C102 H102 119.5
C98 C103 H103 120.5
C102 C103 C98 119.0(4)
C102 C103 H103 120.5
C100 C104 H10C 109.5
C100 C104 H10D 109.5
C100 C104 H10E 109.5
H10C C104 H10D 109.5
H10C C104 H10E 109.5
H10D C104 H10E 109.5
O30 C105 Dy2 62.0(2)
O30 C105 C106 122.3(5)
O31 C105 Dy2 59.3(2)
O31 C105 O30 120.8(4)
O31 C105 C106 116.8(5)
C106 C105 Dy2 173.9(4)
C109 C110 H110 120.0
C109 C110 C111 120.0
C111 C110 H110 120.0
C110 C109 H109 120.0
C108 C109 C110 120.0
C108 C109 H109 120.0
C109 C108 C112 115.7(5)
C107 C108 C109 120.0
C107 C108 C112 124.3(5)
C108 C107 H107 120.0
C108 C107 C106 120.0
C106 C107 H107 120.0
C107 C106 C105 119.5(4)
C111 C106 C105 120.4(4)
C111 C106 C107 120.0
C110 C111 H111 120.0
C106 C111 C110 120.0
C106 C111 H111 120.0
C108 C112 H11C 109.5
C108 C112 H11D 109.5
C108 C112 H11E 109.5
H11C C112 H11D 109.5
H11C C112 H11E 109.5
H11D C112 H11E 109.5
O32 C113 O33 122.4(3)
O32 C113 C114 118.9(3)
O33 C113 C114 118.7(3)
C115 C114 C113 121.4(4)
C115 C114 C119 119.7(4)
C119 C114 C113 118.9(4)
C114 C115 H115 119.3
C114 C115 C116 121.4(4)
C116 C115 H115 119.3
C115 C116 C120 121.0(5)
C117 C116 C115 118.1(5)
C117 C116 C120 120.9(5)
C116 C117 H117 119.7
C118 C117 C116 120.6(5)
C118 C117 H117 119.7
C117 C118 H118 119.4
C119 C118 C117 121.3(5)
C119 C118 H118 119.4
C114 C119 H119 120.6
C118 C119 C114 118.9(5)
C118 C119 H119 120.6
C116 C120 H12C 109.5
C116 C120 H12D 109.5
C116 C120 H12E 109.5
H12C C120 H12D 109.5
H12C C120 H12E 109.5
H12D C120 H12E 109.5
N5 C123 C124 175.9(14)
C123 C124 H12F 109.5
C123 C124 H12G 109.5
C123 C124 H12H 109.5
H12F C124 H12G 109.5
H12F C124 H12H 109.5
H12G C124 H12H 109.5
N4 C121 C122 176.4(18)
C121 C122 H12I 109.5
C121 C122 H12J 109.5
C121 C122 H12K 109.5
H12I C122 H12J 109.5
H12I C122 H12K 109.5
H12J C122 H12K 109.5

loop_
_geom_bond_atom_site_label_1
_geom_bond_atom_site_label_2
_geom_bond_distance
Fe1 Dy1 3.0098(5)
Fe1 O1 1.975(2)
Fe1 O2 1.988(2)
Fe1 O3 1.974(2)
Fe1 O23 2.063(2)
Fe1 O26 2.056(3)
Fe1 O32 2.067(3)
Fe2 Dy3 3.2696(5)
Fe2 O2 1.916(2)
Fe2 O4 1.942(2)
Fe2 O5 1.993(3)
Fe2 O27 2.079(2)
Fe2 O29 1.999(3)
Fe2 N1 2.238(3)
Fe3 Dy4 3.2859(5)
Fe3 O3 1.921(2)
Fe3 O6 1.993(2)
Fe3 O7 1.945(2)
Fe3 O21 2.028(2)
Fe3 O33 2.098(2)
Fe3 N2 2.256(3)
Fe4 Dy2 3.2568(5)
Fe4 O1 1.922(2)
Fe4 O8 1.992(2)
Fe4 O9 1.939(3)
Fe4 O22 2.089(2)
Fe4 O24 2.028(2)
Fe4 N3 2.217(3)
Dy1 Dy2 3.7644(3)
Dy1 Dy3 3.7932(3)
Dy1 Dy4 3.7479(2)
Dy1 O1 2.366(2)
Dy1 O2 2.377(2)
Dy1 O3 2.389(2)
Dy1 O5 2.803(2)
Dy1 O6 2.905(2)
Dy1 O10 2.265(3)
Dy1 O12 2.260(2)
Dy1 O14 2.243(3)
Dy2 O1 2.371(2)
Dy2 O5 2.383(2)
Dy2 O9 2.263(2)
Dy2 O11 2.393(3)
Dy2 O25 2.355(2)
Dy2 O27 2.511(2)
Dy2 O30 2.410(3)
Dy2 O31 2.352(3)
Dy2 C105 2.729(5)
Dy3 O2 2.374(2)
Dy3 O4 2.267(2)
Dy3 O6 2.338(2)
Dy3 O13 2.402(2)
Dy3 O16 2.370(3)
Dy3 O17 2.443(3)
Dy3 O28 2.363(3)
Dy3 O33 2.523(2)
Dy3 C49 2.754(4)
Dy4 O3 2.378(2)
Dy4 O7 2.286(2)
Dy4 O8 2.337(3)
Dy4 O15 2.394(3)
Dy4 O18 2.453(3)
Dy4 O19 2.378(3)
Dy4 O20 2.334(3)
Dy4 O22 2.530(2)
Dy4 C57 2.756(4)
O4 C1 1.402(4)
O5 C4 1.432(4)
O6 C9 1.427(4)
O7 C12 1.411(4)
O8 C17 1.424(4)
O9 C20 1.419(4)
O10 C25 1.262(5)
O11 C25 1.258(5)
O12 C33 1.270(4)
O13 C33 1.247(5)
O14 C41 1.266(5)
O15 C41 1.249(4)
O16 C49 1.269(5)
O17 C49 1.253(5)
O18 C57 1.264(5)
O19 C57 1.265(5)
O20 C65 1.247(5)
O21 C65 1.280(4)
O22 C73 1.292(4)
O23 C73 1.255(4)
O24 C81 1.273(4)
O25 C81 1.254(4)
O26 C89 1.245(4)
O27 C89 1.293(4)
O28 C97 1.255(4)
O29 C97 1.278(4)
O30 C105 1.266(6)
O31 C105 1.239(5)
O32 C113 1.252(4)
O33 C113 1.292(4)
N1 C2 1.487(5)
N1 C3 1.488(5)
N1 C5 1.486(5)
N2 C10 1.496(5)
N2 C11 1.482(5)
N2 C13 1.493(5)
N3 C18 1.483(5)
N3 C19 1.481(5)
N3 C21 1.493(5)
C1 H1A 0.9700
C1 H1B 0.9700
C1 C2 1.516(5)
C2 H2A 0.9700
C2 H2B 0.9700
C3 H3A 0.9700
C3 H3B 0.9700
C3 C4 1.523(5)
C4 H4A 0.9700
C4 H4B 0.9700
C5 H5A 0.9700
C5 H5B 0.9700
C5 C6 1.526(6)
C6 H6A 0.9700
C6 H6B 0.9700
C6 C7 1.504(6)
C7 H7A 0.9700
C7 H7B 0.9700
C7 C8 1.556(8)
C8 H8A 0.9600
C8 H8B 0.9600
C8 H8C 0.9600
C9 H9A 0.9700
C9 H9B 0.9700
C9 C10 1.525(5)
C10 H10A 0.9700
C10 H10B 0.9700
C11 H11A 0.9700
C11 H11B 0.9700
C11 C12 1.512(6)
C12 H12A 0.9700
C12 H12B 0.9700
C13 H13A 0.9700
C13 H13B 0.9700
C13 C14 1.535(5)
C14 H14A 0.9700
C14 H14B 0.9700
C14 C15 1.509(6)
C15 H15A 0.9700
C15 H15B 0.9700
C15 C16 1.519(7)
C16 H16A 0.9600
C16 H16B 0.9600
C16 H16C 0.9600
C17 H17A 0.9700
C17 H17B 0.9700
C17 C18 1.548(5)
C18 H18A 0.9700
C18 H18B 0.9700
C19 H19A 0.9700
C19 H19B 0.9700
C19 C20 1.517(5)
C20 H20A 0.9700
C20 H20B 0.9700
C21 H21A 0.9700
C21 H21B 0.9700
C21 C22 1.515(5)
C22 H22A 0.9700
C22 H22B 0.9700
C22 C23 1.533(6)
C23 H23A 0.9700
C23 H23B 0.9700
C23 C24 1.507(6)
C24 H24A 0.9600
C24 H24B 0.9600
C24 H24C 0.9600
C25 C26 1.508(5)
C26 C27 1.379(6)
C26 C31 1.392(6)
C27 H27 0.9300
C27 C28 1.395(6)
C28 C29 1.382(7)
C28 C32 1.509(7)
C29 H29 0.9300
C29 C30 1.364(7)
C30 H30 0.9300
C30 C31 1.381(6)
C31 H31 0.9300
C32 H32A 0.9600
C32 H32B 0.9600
C32 H32C 0.9600
C33 C34 1.500(5)
C34 C35 1.382(5)
C34 C39 1.379(6)
C35 H35 0.9300
C35 C36 1.407(6)
C36 C37 1.378(7)
C36 C40 1.467(7)
C37 H37 0.9300
C37 C38 1.361(7)
C38 H38 0.9300
C38 C39 1.388(6)
C39 H39 0.9300
C40 H40A 0.9600
C40 H40B 0.9600
C40 H40C 0.9600
C41 C42 1.499(5)
C42 C43 1.395(5)
C42 C47 1.375(5)
C43 H43 0.9300
C43 C44 1.383(5)
C44 C45 1.386(6)
C44 C48 1.519(6)
C45 H45 0.9300
C45 C46 1.360(6)
C46 H46 0.9300
C46 C47 1.395(5)
C47 H47 0.9300
C48 H48A 0.9600
C48 H48B 0.9600
C48 H48C 0.9600
C49 C50A_a 1.481(7)
C49 C50B_b 1.523(7)
C50A_a C51A_a 1.3900
C50A_a C55A_a 1.3900
C51A_a H51A_a 0.9300
C51A_a C52A_a 1.3900
C52A_a C53A_a 1.3900
C52A_a C56A_a 1.527(13)
C53A_a H53A_a 0.9300
C53A_a C54A_a 1.3900
C54A_a H54A_a 0.9300
C54A_a C55A_a 1.3900
C55A_a H55A_a 0.9300
C50B_b C51B_b 1.3900
C50B_b C55B_b 1.3900
C51B_b H51B_b 0.9300
C51B_b C52B_b 1.3900
C52B_b C53B_b 1.3900
C52B_b C56B_b 1.543(13)
C53B_b H53B_b 0.9300
C53B_b C54B_b 1.3900
C54B_b H54B_b 0.9300
C54B_b C55B_b 1.3900
C55B_b H55B_b 0.9300
C56A_a H56A_a 0.9600
C56A_a H56B_a 0.9600
C56A_a H56C_a 0.9600
C56B_b H56D_b 0.9600
C56B_b H56E_b 0.9600
C56B_b H56F_b 0.9600
C57 C58 1.498(5)
C58 C59 1.381(6)
C58 C63 1.387(6)
C59 H59 0.9300
C59 C60 1.396(6)
C60 C61 1.385(8)
C60 C64 1.512(8)
C61 H61 0.9300
C61 C62 1.372(8)
C62 H62 0.9300
C62 C63 1.394(6)
C63 H63 0.9300
C64 H64A 0.9600
C64 H64B 0.9600
C64 H64C 0.9600
C65 C66 1.495(5)
C66 C67 1.396(6)
C66 C71 1.389(6)
C67 H67 0.9300
C67 C68 1.388(6)
C68 C69 1.379(7)
C68 C72 1.492(7)
C69 H69 0.9300
C69 C70 1.368(7)
C70 H70 0.9300
C70 C71 1.386(6)
C71 H71 0.9300
C72 H72A 0.9600
C72 H72B 0.9600
C72 H72C 0.9600
C73 C74 1.484(5)
C74 C75 1.390(5)
C74 C79 1.385(5)
C75 H75 0.9300
C75 C76 1.381(5)
C76 C77 1.385(6)
C76 C80 1.515(6)
C77 H77 0.9300
C77 C78 1.373(6)
C78 H78 0.9300
C78 C79 1.380(6)
C79 H79 0.9300
C80 H80A 0.9600
C80 H80B 0.9600
C80 H80C 0.9600
C81 C82 1.496(5)
C82 C83 1.396(6)
C82 C87 1.379(6)
C83 H83 0.9300
C83 C84 1.393(6)
C84 C85 1.370(7)
C84 C88 1.511(6)
C85 H85 0.9300
C85 C86 1.377(7)
C86 H86 0.9300
C86 C87 1.382(6)
C87 H87 0.9300
C88 H88A 0.9600
C88 H88B 0.9600
C88 H88C 0.9600
C89 C90 1.483(5)
C90 C91 1.385(6)
C90 C95 1.376(6)
C91 H91 0.9300
C91 C92 1.390(6)
C92 C93 1.377(8)
C92 C96 1.501(7)
C93 H93 0.9300
C93 C94 1.374(8)
C94 H94 0.9300
C94 C95 1.377(6)
C95 H95 0.9300
C96 H96A 0.9600
C96 H96B 0.9600
C96 H96C 0.9600
C97 C98 1.480(5)
C98 C99 1.390(5)
C98 C103 1.400(6)
C99 H99 0.9300
C99 C100 1.394(6)
C100 C101 1.387(7)
C100 C104 1.512(6)
C101 H101 0.9300
C101 C102 1.381(6)
C102 H102 0.9300
C102 C103 1.386(6)
C103 H103 0.9300
C104 H10C 0.9600
C104 H10D 0.9600
C104 H10E 0.9600
C105 C106 1.519(6)
C110 H110 0.9300
C110 C109 1.3900
C110 C111 1.3900
C109 H109 0.9300
C109 C108 1.3900
C108 C107 1.3900
C108 C112 1.467(9)
C107 H107 0.9300
C107 C106 1.3900
C106 C111 1.3900
C111 H111 0.9300
C112 H11C 0.9600
C112 H11D 0.9600
C112 H11E 0.9600
C113 C114 1.486(5)
C114 C115 1.387(6)
C114 C119 1.396(6)
C115 H115 0.9300
C115 C116 1.390(6)
C116 C117 1.389(7)
C116 C120 1.512(7)
C117 H117 0.9300
C117 C118 1.379(7)
C118 H118 0.9300
C118 C119 1.376(6)
C119 H119 0.9300
C120 H12C 0.9600
C120 H12D 0.9600
C120 H12E 0.9600
N5 C123 1.082(11)
C123 C124 1.292(11)
C124 H12F 0.9600
C124 H12G 0.9600
C124 H12H 0.9600
N4 C121 1.077(13)
C121 C122 1.483(14)
C122 H12I 0.9600
C122 H12J 0.9600
C122 H12K 0.9600

loop_
_geom_torsion_atom_site_label_1
_geom_torsion_atom_site_label_2
_geom_torsion_atom_site_label_3
_geom_torsion_atom_site_label_4
_geom_torsion
Fe1 O23 C73 O22 13.5(5)
Fe1 O23 C73 C74 -168.1(2)
Fe1 O26 C89 O27 0.5(5)
Fe1 O26 C89 C90 178.5(2)
Fe1 O32 C113 O33 13.1(5)
Fe1 O32 C113 C114 -167.8(2)
Fe2 O4 C1 C2 -21.4(4)
Fe2 O5 C4 C3 51.4(3)
Fe2 O27 C89 O26 57.5(4)
Fe2 O27 C89 C90 -120.4(3)
Fe2 O29 C97 O28 -0.3(5)
Fe2 O29 C97 C98 179.3(2)
Fe2 N1 C2 C1 -41.6(3)
Fe2 N1 C3 C4 18.7(3)
Fe2 N1 C5 C6 -174.2(3)
Fe3 O6 C9 C10 53.2(3)
Fe3 O7 C12 C11 -19.3(4)
Fe3 O21 C65 O20 -7.2(5)
Fe3 O21 C65 C66 172.5(2)
Fe3 O33 C113 O32 45.5(4)
Fe3 O33 C113 C114 -133.5(3)
Fe3 N2 C10 C9 20.8(4)
Fe3 N2 C11 C12 -40.3(3)
Fe3 N2 C13 C14 -178.7(3)
Fe4 O8 C17 C18 51.0(3)
Fe4 O9 C20 C19 -20.3(4)
Fe4 O22 C73 O23 46.8(4)
Fe4 O22 C73 C74 -131.6(3)
Fe4 O24 C81 O25 -10.5(5)
Fe4 O24 C81 C82 169.0(2)
Fe4 N3 C18 C17 17.3(4)
Fe4 N3 C19 C20 -41.9(4)
Fe4 N3 C21 C22 -177.1(3)
Dy1 O5 C4 C3 158.3(2)
Dy1 O6 C9 C10 160.5(2)
Dy1 O10 C25 O11 44.5(7)
Dy1 O10 C25 C26 -134.1(4)
Dy1 O12 C33 O13 5.2(9)
Dy1 O12 C33 C34 -176.8(5)
Dy1 O14 C41 O15 19.4(13)
Dy1 O14 C41 C42 -162.5(8)
Dy2 O5 C4 C3 -79.7(3)
Dy2 O9 C20 C19 145.7(3)
Dy2 O11 C25 O10 -2.1(5)
Dy2 O11 C25 C26 176.5(2)
Dy2 O25 C81 O24 4.3(6)
Dy2 O25 C81 C82 -175.2(2)
Dy2 O27 C89 O26 -69.2(4)
Dy2 O27 C89 C90 112.8(3)
Dy2 O30 C105 O31 -8.1(5)
Dy2 O30 C105 C106 174.9(5)
Dy2 O31 C105 O30 8.3(5)
Dy2 O31 C105 C106 -174.6(4)
Dy3 O4 C1 C2 143.7(3)
Dy3 O6 C9 C10 -80.2(3)
Dy3 O13 C33 O12 20.8(5)
Dy3 O13 C33 C34 -157.2(3)
Dy3 O16 C49 O17 10.0(4)
Dy3 O16 C49 C50A_a -174.9(5)
Dy3 O16 C49 C50B_b -162.2(5)
Dy3 O17 C49 O16 -9.7(4)
Dy3 O17 C49 C50A_a 175.4(5)
Dy3 O17 C49 C50B_b 162.4(5)
Dy3 O28 C97 O29 -10.1(5)
Dy3 O28 C97 C98 170.3(2)
Dy3 O33 C113 O32 -77.8(4)
Dy3 O33 C113 C114 103.2(3)
Dy3 C49 C50B_b C51B_b -79.3(16)
Dy3 C49 C50B_b C55B_b 101.8(14)
Dy4 O7 C12 C11 147.1(3)
Dy4 O8 C17 C18 -84.5(3)
Dy4 O15 C41 O14 18.6(4)
Dy4 O15 C41 C42 -159.5(3)
Dy4 O18 C57 O19 -12.1(4)
Dy4 O18 C57 C58 163.5(3)
Dy4 O19 C57 O18 12.5(4)
Dy4 O19 C57 C58 -163.2(3)
Dy4 O20 C65 O21 6.8(6)
Dy4 O20 C65 C66 -172.8(2)
Dy4 O22 C73 O23 -78.8(4)
Dy4 O22 C73 C74 102.8(3)
Dy4 C57 C58 C59 83.0(12)
Dy4 C57 C58 C63 -93.6(12)
O4 C1 C2 N1 42.9(4)
O6 C9 C10 N2 -48.8(4)
O8 C17 C18 N3 -45.0(4)
O10 C25 C26 C27 1.3(5)
O10 C25 C26 C31 179.6(4)
O11 C25 C26 C27 -177.4(3)
O11 C25 C26 C31 0.9(5)
O12 C33 C34 C35 -179.4(4)
O12 C33 C34 C39 -2.0(5)
O13 C33 C34 C35 -1.3(6)
O13 C33 C34 C39 176.1(4)
O14 C41 C42 C43 4.2(5)
O14 C41 C42 C47 -173.5(4)
O15 C41 C42 C43 -177.6(4)
O15 C41 C42 C47 4.7(6)
O16 C49 C50A_a C51A_a -11.3(9)
O16 C49 C50A_a C55A_a 164.4(4)
O16 C49 C50B_b C51B_b -2.3(8)
O16 C49 C50B_b C55B_b 178.7(4)
O17 C49 C50A_a C51A_a 163.8(5)
O17 C49 C50A_a C55A_a -20.5(7)
O17 C49 C50B_b C51B_b -174.6(4)
O17 C49 C50B_b C55B_b 6.4(7)
O18 C57 C58 C59 -15.0(6)
O18 C57 C58 C63 168.3(4)
O19 C57 C58 C59 160.8(4)
O19 C57 C58 C63 -15.9(6)
O20 C65 C66 C67 -31.5(5)
O20 C65 C66 C71 146.9(4)
O21 C65 C66 C67 148.9(3)
O21 C65 C66 C71 -32.8(5)
O22 C73 C74 C75 -13.5(5)
O22 C73 C74 C79 170.1(3)
O23 C73 C74 C75 168.1(3)
O23 C73 C74 C79 -8.4(5)
O24 C81 C82 C83 169.4(3)
O24 C81 C82 C87 -10.9(5)
O25 C81 C82 C83 -11.0(5)
O25 C81 C82 C87 168.7(4)
O26 C89 C90 C91 168.9(4)
O26 C89 C90 C95 -12.3(5)
O27 C89 C90 C91 -13.1(5)
O27 C89 C90 C95 165.7(4)
O28 C97 C98 C99 -174.4(3)
O28 C97 C98 C103 3.8(5)
O29 C97 C98 C99 6.0(5)
O29 C97 C98 C103 -175.8(3)
O30 C105 C106 C107 174.8(4)
O30 C105 C106 C111 -1.2(7)
O31 C105 C106 C107 -2.3(7)
O31 C105 C106 C111 -178.3(4)
O32 C113 C114 C115 174.8(4)
O32 C113 C114 C119 -4.0(5)
O33 C113 C114 C115 -6.2(5)
O33 C113 C114 C119 175.1(3)
N1 C3 C4 O5 -46.6(4)
N1 C5 C6 C7 -175.5(4)
N2 C11 C12 O7 41.0(4)
N2 C13 C14 C15 -174.8(4)
N3 C19 C20 O9 41.9(4)
N3 C21 C22 C23 179.9(4)
C2 N1 C3 C4 -93.3(4)
C2 N1 C5 C6 -59.6(5)
C3 N1 C2 C1 71.6(4)
C3 N1 C5 C6 67.5(4)
C5 N1 C2 C1 -162.7(3)
C5 N1 C3 C4 141.9(3)
C5 C6 C7 C8 -177.4(6)
C10 N2 C11 C12 72.3(4)
C10 N2 C13 C14 63.9(4)
C11 N2 C10 C9 -91.2(4)
C11 N2 C13 C14 -62.2(4)
C13 N2 C10 C9 144.7(3)
C13 N2 C11 C12 -164.0(3)
C13 C14 C15 C16 175.9(5)
C18 N3 C19 C20 73.0(4)
C18 N3 C21 C22 65.0(4)
C19 N3 C18 C17 -96.5(4)
C19 N3 C21 C22 -61.9(5)
C21 N3 C18 C17 138.0(3)
C21 N3 C19 C20 -161.1(3)
C21 C22 C23 C24 178.8(5)
C25 C26 C27 C28 177.0(4)
C25 C26 C31 C30 -178.8(4)
C26 C27 C28 C29 2.8(6)
C26 C27 C28 C32 -175.7(4)
C27 C26 C31 C30 -0.5(6)
C27 C28 C29 C30 -2.5(7)
C28 C29 C30 C31 0.7(8)
C29 C30 C31 C26 0.8(7)
C31 C26 C27 C28 -1.4(6)
C32 C28 C29 C30 176.0(5)
C33 C34 C35 C36 177.2(4)
C33 C34 C39 C38 -176.7(4)
C34 C35 C36 C37 0.6(7)
C34 C35 C36 C40 -179.3(5)
C35 C34 C39 C38 0.7(6)
C35 C36 C37 C38 -1.6(8)
C36 C37 C38 C39 2.0(8)
C37 C38 C39 C34 -1.6(7)
C39 C34 C35 C36 -0.3(6)
C40 C36 C37 C38 178.4(5)
C41 C42 C43 C44 -178.1(4)
C41 C42 C47 C46 177.9(4)
C42 C43 C44 C45 0.1(6)
C42 C43 C44 C48 179.7(4)
C43 C42 C47 C46 0.2(6)
C43 C44 C45 C46 0.4(7)
C44 C45 C46 C47 -0.6(7)
C45 C46 C47 C42 0.3(6)
C47 C42 C43 C44 -0.3(6)
C48 C44 C45 C46 -179.3(4)
C49 C50A_a C51A_a C52A_a 175.7(7)
C49 C50A_a C55A_a C54A_a -175.8(7)
C49 C50B_b C51B_b C52B_b -178.9(7)
C49 C50B_b C55B_b C54B_b 178.9(7)
C50A_a C49 C50B_b C51B_b 87(3)
C50A_a C49 C50B_b C55B_b -92(3)
C50A_a C51A_a C52A_a C53A_a 0.0
C50A_a C51A_a C52A_a C56A_a -177.5(11)
C51A_a C50A_a C55A_a C54A_a 0.0
C51A_a C52A_a C53A_a C54A_a 0.0
C52A_a C53A_a C54A_a C55A_a 0.0
C53A_a C54A_a C55A_a C50A_a 0.0
C55A_a C50A_a C51A_a C52A_a 0.0
C50B_b C49 C50A_a C51A_a -108(3)
C50B_b C49 C50A_a C55A_a 68(3)
C50B_b C51B_b C52B_b C53B_b 0.0
C50B_b C51B_b C52B_b C56B_b 179.5(10)
C51B_b C50B_b C55B_b C54B_b 0.0
C51B_b C52B_b C53B_b C54B_b 0.0
C52B_b C53B_b C54B_b C55B_b 0.0
C53B_b C54B_b C55B_b C50B_b 0.0
C55B_b C50B_b C51B_b C52B_b 0.0
C56A_a C52A_a C53A_a C54A_a 177.5(11)
C56B_b C52B_b C53B_b C54B_b -179.5(10)
C57 C58 C59 C60 -175.9(5)
C57 C58 C63 C62 178.1(4)
C58 C59 C60 C61 -1.9(9)
C58 C59 C60 C64 176.5(7)
C59 C58 C63 C62 1.5(7)
C59 C60 C61 C62 0.8(10)
C60 C61 C62 C63 1.5(9)
C61 C62 C63 C58 -2.6(8)
C63 C58 C59 C60 0.8(8)
C64 C60 C61 C62 -177.6(7)
C65 C66 C67 C68 -179.3(4)
C65 C66 C71 C70 -177.9(4)
C66 C67 C68 C69 -3.3(6)
C66 C67 C68 C72 176.0(4)
C67 C66 C71 C70 0.4(6)
C67 C68 C69 C70 1.7(7)
C68 C69 C70 C71 1.1(7)
C69 C70 C71 C66 -2.1(7)
C71 C66 C67 C68 2.3(6)
C72 C68 C69 C70 -177.7(5)
C73 C74 C75 C76 -176.6(3)
C73 C74 C79 C78 178.3(4)
C74 C75 C76 C77 -1.5(6)
C74 C75 C76 C80 177.0(4)
C75 C74 C79 C78 1.8(6)
C75 C76 C77 C78 1.4(6)
C76 C77 C78 C79 0.3(7)
C77 C78 C79 C74 -1.9(6)
C79 C74 C75 C76 -0.1(6)
C80 C76 C77 C78 -177.1(4)
C81 C82 C83 C84 -179.8(4)
C81 C82 C87 C86 -179.0(4)
C82 C83 C84 C85 -1.2(7)
C82 C83 C84 C88 179.2(4)
C83 C82 C87 C86 0.7(7)
C83 C84 C85 C86 0.8(8)
C84 C85 C86 C87 0.4(9)
C85 C86 C87 C82 -1.1(8)
C87 C82 C83 C84 0.4(6)
C88 C84 C85 C86 -179.6(5)
C89 C90 C91 C92 177.9(4)
C89 C90 C95 C94 -177.4(4)
C90 C91 C92 C93 -0.2(7)
C90 C91 C92 C96 180.0(5)
C91 C90 C95 C94 1.5(7)
C91 C92 C93 C94 0.7(9)
C92 C93 C94 C95 -0.2(9)
C93 C94 C95 C90 -1.0(8)
C95 C90 C91 C92 -0.9(6)
C96 C92 C93 C94 -179.5(6)
C97 C98 C99 C100 177.9(3)
C97 C98 C103 C102 -179.9(3)
C98 C99 C100 C101 2.0(6)
C98 C99 C100 C104 -175.2(4)
C99 C98 C103 C102 -1.7(5)
C99 C100 C101 C102 -1.6(6)
C100 C101 C102 C103 -0.5(6)
C101 C102 C103 C98 2.1(6)
C103 C98 C99 C100 -0.4(5)
C104 C100 C101 C102 175.6(4)
C105 C106 C111 C110 176.0(6)
C110 C109 C108 C107 0.0
C110 C109 C108 C112 -177.9(7)
C109 C110 C111 C106 0.0
C109 C108 C107 C106 0.0
C108 C107 C106 C105 -176.0(6)
C108 C107 C106 C111 0.0
C107 C106 C111 C110 0.0
C111 C110 C109 C108 0.0
C112 C108 C107 C106 177.7(7)
C113 C114 C115 C116 -179.4(4)
C113 C114 C119 C118 179.4(4)
C114 C115 C116 C117 0.2(7)
C114 C115 C116 C120 -179.9(5)
C115 C114 C119 C118 0.6(6)
C115 C116 C117 C118 0.3(7)
C116 C117 C118 C119 -0.4(7)
C117 C118 C119 C114 -0.1(7)
C119 C114 C115 C116 -0.6(6)
C120 C116 C117 C118 -179.6(5)
